data_1577371
loop_
_publ_author_name
'Nahon, Emily'
'Nelmes, Gareth R.'
'Dallerba, Elena'
'Lim, Li Feng'
'Cox, Nicholas'
'McMullin, Claire L.'
'Massi, Massimiliano'
'Kallmeier, Fabian'
'Hicks, Jamie'

_publ_section_title
;
 Xanthene-to-fluorene skeletal editing <i>via</i> oxygen deletion mediated
 by boron and aluminium radicals.
;
_journal_issue 21
_journal_name_full 'Chemical science'
_journal_page_first 10755
_journal_page_last 10761
_journal_paper_doi 10.1039/d6sc01056c
_journal_volume 17
_journal_year 2026
_chemical_formula_moiety 'C47 H62 B F N2, 2(C6 H6)'
_chemical_formula_sum 'C59 H74 B F N2'
_chemical_formula_weight 841.01
_space_group_crystal_system triclinic
_space_group_IT_number 2
_space_group_name_Hall '-P 1'
_space_group_name_H-M_alt 'P -1'
_atom_sites_solution_hydrogens geom
_atom_sites_solution_primary dual
_audit_creation_date 2024-03-17
_audit_creation_method
;
Olex2 1.5
(compiled 2024.01.12 svn.r2f8d729c for OlexSys, GUI svn.r6928)
;
_audit_update_record
;
2025-12-11 deposited with the CCDC.	2026-04-17 downloaded from the CCDC.
;
_cell_angle_alpha 84.2190(10)
_cell_angle_beta 89.865(2)
_cell_angle_gamma 73.440(2)
_cell_formula_units_Z 6
_cell_length_a 10.7164(3)
_cell_length_b 18.2938(3)
_cell_length_c 41.3527(3)
_cell_measurement_reflns_used 45978
_cell_measurement_temperature 150.00(10)
_cell_measurement_theta_max 77.4570
_cell_measurement_theta_min 2.5120
_cell_volume 7728.2(3)
_computing_cell_refinement 'CrysAlisPro 1.171.42.49 (Rigaku OD, 2022)'
_computing_data_collection 'CrysAlisPro 1.171.42.49 (Rigaku OD, 2022)'
_computing_data_reduction 'CrysAlisPro 1.171.42.49 (Rigaku OD, 2022)'
_computing_molecular_graphics 'Olex2 1.5 (Dolomanov et al., 2009)'
_computing_publication_material 'Olex2 1.5 (Dolomanov et al., 2009)'
_computing_structure_refinement 'SHELXL 2019/3 (Sheldrick, 2015)'
_computing_structure_solution 'SHELXT  (Sheldrick, 2015)'
_diffrn_ambient_environment N~2~
_diffrn_ambient_temperature 150.00(10)
_diffrn_detector 'Hybrid Pixel Array Detector'
_diffrn_detector_area_resol_mean 10.0000
_diffrn_detector_type HyPix
_diffrn_measured_fraction_theta_full 0.993
_diffrn_measured_fraction_theta_max 0.993
_diffrn_measurement_details
;
List of Runs (angles in degrees, time in seconds):

  # Type    Start    End  Width  t~exp~   \w     \q     \k     \f   Frames
#--------------------------------------------------------------------------
  1  \w    -52.00 -26.00   0.50    4.00    --  -46.45  65.00-137.00   52
  2  \w     32.00 114.00   0.50    4.00    --   46.45  65.00-137.00  164
  3  \w    -22.00  15.00   0.50    4.00    --   46.45 -65.00  86.00   74
  4  \w     30.00  65.00   0.50    4.00    --   46.45 -65.00  86.00   70
  5  \w     56.00  96.00   0.50   15.00    --  107.75 -65.00  86.00   80
  6  \w     89.00 152.00   0.50   15.00    --  107.75  65.00-137.00  126
  7  \w    -17.00  27.00   0.50    4.00    --  -46.45  38.00   0.00   88
  8  \w     -5.00  23.00   0.50    4.00    --  -46.45  19.00   0.00   56
  9  \w    -17.00  22.00   0.50    4.00    --  -46.45  65.00-137.00   78
 10  \w     -3.00  29.00   0.50    4.00    --  -46.45  19.00-150.00   64
 11  \w   -114.00 -34.00   0.50    4.00    --  -46.45 -65.00  86.00  160
 12  \w     -7.00  19.00   0.50    4.00    --  -46.45  19.00 150.00   52
 13  \w    -81.00 -31.00   0.50    4.00    --  -46.45 125.00 150.00  100
 14  \w     38.00  92.00   0.50    4.00    --   46.45-125.00 -60.00  108
 15  \w     33.00  58.00   0.50   15.00    --  107.75 -30.00-120.00   50
 16  \w     39.00  93.00   0.50   15.00    --  107.75 -77.00 -90.00  108
 17  \w     41.00  94.00   0.50   15.00    --  107.75 -95.00-150.00  106
 18  \w     98.00 123.00   0.50   15.00    --  107.75 -77.00 -90.00   50
 19  \w     99.00 177.00   0.50   15.00    --  107.75  15.00  30.00  156
 20  \w     94.00 132.00   0.50   15.00    --  107.75  45.00 120.00   76
 21  \w     41.00  92.00   0.50   15.00    --  107.75 -61.00 -90.00  102
 22  \w    100.00 126.00   0.50   15.00    --  107.75  45.00   0.00   52
 23  \w     41.00 106.00   0.50   15.00    --  107.75 -95.00  30.00  130
 24  \w     33.00  58.00   0.50   15.00    --  107.75 -30.00  60.00   50
 25  \w     32.00  59.00   0.50   15.00    --  107.75 -30.00-150.00   54
 26  \w     39.00  69.00   0.50   15.00    --  107.75 -45.00-150.00   60
 27  \w     84.00 111.00   0.50   15.00    --  107.75-125.00-150.00   54
 28  \w    145.00 178.00   0.50   15.00    --  107.75  45.00   0.00   66
 29  \w     39.00  65.00   0.50   15.00    --  107.75-125.00-150.00   52
 30  \w     32.00  59.00   0.50   15.00    --  107.75 -30.00 -90.00   54
 31  \w     37.00  65.00   0.50   15.00    --  107.75 -45.00  30.00   56
 32  \w     33.00  59.00   0.50   15.00    --  107.75 -30.00  90.00   52
 33  \w     48.00 106.00   0.50   15.00    --  107.75 -95.00 120.00  116
 34  \w     79.00 107.00   0.50   15.00    --  107.75 -99.00 -49.96   56
 35  \w     40.00  66.00   0.50   15.00    --  107.75 -45.00 -60.00   52
 36  \w    135.00 174.00   0.50   15.00    --  107.75  45.00 120.00   78
 37  \w     94.00 160.00   0.50   15.00    --  107.75  45.00  90.00  132
 38  \w     70.00 105.00   0.50   15.00    --  107.75 -95.00-120.00   70
 39  \w     41.00  69.00   0.50   15.00    --  107.75-125.00  90.00   56
 40  \w     37.00  64.00   0.50   15.00    --  107.75 -45.00 150.00   54
 41  \w     76.00 105.00   0.50   15.00    --  107.75 -95.00  60.00   58
 42  \w    109.00 143.00   0.50   15.00    --  107.75 125.00-180.00   68
 43  \w    111.00 139.00   0.50   15.00    --  107.75  77.00 150.00   56
;
_diffrn_measurement_device 'four-circle diffractometer'
_diffrn_measurement_device_type 'SuperNova, Dual, Cu at home/near, HyPix'
_diffrn_measurement_method '\w scans'
_diffrn_orient_matrix_type 'CrysAlisPro convention (1999,Acta A55,543-557)'
_diffrn_orient_matrix_UB_11 -0.1007673000
_diffrn_orient_matrix_UB_12 0.0313296000
_diffrn_orient_matrix_UB_13 0.0255346000
_diffrn_orient_matrix_UB_21 -0.0883398000
_diffrn_orient_matrix_UB_22 -0.0454642000
_diffrn_orient_matrix_UB_23 -0.0121041000
_diffrn_orient_matrix_UB_31 0.0674345000
_diffrn_orient_matrix_UB_32 -0.0689553000
_diffrn_orient_matrix_UB_33 0.0245924000
_diffrn_radiation_monochromator mirror
_diffrn_radiation_probe x-ray
_diffrn_radiation_type 'Cu K\a'
_diffrn_radiation_wavelength 1.54184
_diffrn_reflns_av_unetI/netI 0.0153
_diffrn_reflns_Laue_measured_fraction_full 0.993
_diffrn_reflns_Laue_measured_fraction_max 0.993
_diffrn_reflns_limit_h_max 12
_diffrn_reflns_limit_h_min -12
_diffrn_reflns_limit_k_max 21
_diffrn_reflns_limit_k_min -21
_diffrn_reflns_limit_l_max 49
_diffrn_reflns_limit_l_min -49
_diffrn_reflns_number 40643
_diffrn_reflns_point_group_measured_fraction_full 0.993
_diffrn_reflns_point_group_measured_fraction_max 0.993
_diffrn_reflns_theta_full 66.499
_diffrn_reflns_theta_max 66.499
_diffrn_reflns_theta_min 2.534
_diffrn_source 'micro-focus sealed X-ray tube'
_diffrn_source_type 'SuperNova (Cu) X-ray Source'
_exptl_absorpt_coefficient_mu 0.484
_exptl_absorpt_correction_T_max 1.00000
_exptl_absorpt_correction_T_min 0.83564
_exptl_absorpt_correction_type multi-scan
_exptl_absorpt_process_details
;
CrysAlisPro 1.171.42.49 (Rigaku Oxford Diffraction, 2022)
Empirical absorption correction using spherical harmonics,
implemented in SCALE3 ABSPACK scaling algorithm.
;
_exptl_crystal_colour colourless
_exptl_crystal_colour_primary colourless
_exptl_crystal_density_diffrn 1.084
_exptl_crystal_description plate
_exptl_crystal_F_000 2736
_exptl_crystal_size_max 0.28
_exptl_crystal_size_mid 0.24
_exptl_crystal_size_min 0.05
_refine_diff_density_max 0.649
_refine_diff_density_min -0.713
_refine_diff_density_rms 0.064
_refine_ls_extinction_method none
_refine_ls_goodness_of_fit_ref 1.025
_refine_ls_hydrogen_treatment constr
_refine_ls_matrix_type full
_refine_ls_number_parameters 1646
_refine_ls_number_reflns 40643
_refine_ls_number_restraints 151
_refine_ls_restrained_S_all 1.042
_refine_ls_R_factor_all 0.0837
_refine_ls_R_factor_gt 0.0776
_refine_ls_shift/su_max 0.000
_refine_ls_shift/su_mean 0.000
_refine_ls_structure_factor_coef Fsqd
_refine_ls_weighting_details 'w=1/[\s^2^(Fo^2^)+(0.1552P)^2^+3.1735P] where P=(Fo^2^+2Fc^2^)/3'
_refine_ls_weighting_scheme calc
_refine_ls_wR_factor_gt 0.2268
_refine_ls_wR_factor_ref 0.2342
_reflns_Friedel_coverage 0.000
_reflns_number_gt 36375
_reflns_number_total 40643
_reflns_threshold_expression 'I > 2\s(I)'
_twin_special_details
;
Component 2 rotated by 179.9621\% 
around [0.89 0.45 -0.00] (reciprocal) or [1.00 0.01 -0.00] (direct)
;
_cod_data_source_file d6sc01056c2.cif
_cod_data_source_block 3-F
_cod_database_code 1577371
_shelx_shelxl_version_number 2019/3
_chemical_oxdiff_formula C40H40BFN2
_shelx_space_group_comment
;
The symmetry employed for this shelxl refinement is uniquely defined
by the following loop, which should always be used as a source of
symmetry information in preference to the above space-group names.
They are only intended as comments.
;
_shelx_estimated_absorpt_t_max 0.976
_shelx_estimated_absorpt_t_min 0.876
_olex2_refinement_description
;
1. Twinned data refinement
 Scales: 0.5152(10)
 0.4848(10)
2. Fixed Uiso
 At 1.2 times of:
  All C(H) groups
 At 1.5 times of:
  All C(H,H,H) groups
3. Restrained distances
 C70-C67 = C69-C67 = C68-C67
 1.53 with sigma of 0.008
 C67-C68A = C67-C69A = C67-C70A
 1.53 with sigma of 0.008
 C69A-C67 = C70A-C67 = C68A-C67
 1.53 with sigma of 0.008
 C68-C69 = C69-C70 = C70-C68
 2.5 with sigma of 0.0008
 C68A-C69A = C69A-C70A = C70A-C68A
 2.5 with sigma of 0.008
4. Uiso/Uaniso restraints and constraints
C160 \\sim C161 \\sim C162 \\sim C163 \\sim C164 \\sim C165: within 2A with
sigma of 0.005 and sigma for terminal atoms of 0.01 within 2A
C67 \\sim C68 \\sim C69 \\sim C70 \\sim C68A \\sim C69A \\sim C70A: within 2A
with sigma of 0.008 and sigma for terminal atoms of 0.016 within 2A
C142 \\sim C143 \\sim C144 \\sim C145 \\sim C146 \\sim C147: within 2A with
sigma of 0.005 and sigma for terminal atoms of 0.01 within 2A
C249 \\sim C250 \\sim C251 \\sim C252 \\sim C253: within 2A with sigma of 0.005
and sigma for terminal atoms of 0.01 within 2A
C260 \\sim C261 \\sim C262 \\sim C263 \\sim C264 \\sim C265: within 2A with
sigma of 0.005 and sigma for terminal atoms of 0.01 within 2A
C154 \\sim C155 \\sim C156 \\sim C157 \\sim C158 \\sim C159: within 2A with
sigma of 0.005 and sigma for terminal atoms of 0.01 within 2A
C148 \\sim C149 \\sim C150 \\sim C151 \\sim C152 \\sim C153: within 2A with
sigma of 0.005 and sigma for terminal atoms of 0.01 within 2A
5. Others
 Sof(C68A)=Sof(H68D)=Sof(H68E)=Sof(H68F)=Sof(C69A)=Sof(H69D)=Sof(H69E)=
 Sof(H69F)=Sof(C70A)=Sof(H70D)=Sof(H70E)=Sof(H70F)=1-FVAR(1)
 Sof(C68)=Sof(H68A)=Sof(H68B)=Sof(H68C)=Sof(C69)=Sof(H69A)=Sof(H69B)=Sof(H69C)=
 Sof(C70)=Sof(H70A)=Sof(H70B)=Sof(H70C)=FVAR(1)
 Sof(C251)=Sof(H251)=Sof(C250)=Sof(H250)=Sof(C249)=Sof(H249)=Sof(C248)=
 Sof(H248)=Sof(C253)=Sof(H253)=Sof(C252)=Sof(H252)=1-FVAR(2)
 Sof(C148)=Sof(H148)=Sof(C153)=Sof(H153)=Sof(C152)=Sof(H152)=Sof(C151)=
 Sof(H151)=Sof(C150)=Sof(H150)=Sof(C149)=Sof(H149)=FVAR(2)
 Sof(C265)=Sof(H265)=Sof(C264)=Sof(H264)=Sof(C263)=Sof(H263)=Sof(C262)=
 Sof(H262)=Sof(C261)=Sof(H261)=Sof(C260)=Sof(H260)=1-FVAR(3)
 Sof(C160)=Sof(H160)=Sof(C165)=Sof(H165)=Sof(C164)=Sof(H164)=Sof(C163)=
 Sof(H163)=Sof(C162)=Sof(H162)=Sof(C161)=Sof(H161)=FVAR(3)
6.a Ternary CH refined with riding coordinates:
 C30(H30), C33(H33), C42(H42), C45(H45), C77(H77), C80(H80), C89(H89),
 C92(H92), C124(H124), C127(H127), C136(H136), C139(H139)
6.b Aromatic/amide H refined with riding coordinates:
 C2(H2), C4(H4), C9(H9), C11(H11), C26(H26), C27(H27), C28(H28), C38(H38),
 C39(H39), C40(H40), C49(H49), C51(H51), C56(H56), C58(H58), C73(H73), C74(H74),
  C75(H75), C85(H85), C86(H86), C87(H87), C96(H96), C98(H98), C103(H103),
 C105(H105), C120(H120), C121(H121), C122(H122), C132(H132), C133(H133),
 C134(H134), C143(H143), C142(H142), C147(H147), C146(H146), C145(H145),
 C144(H144), C148(H148), C153(H153), C152(H152), C151(H151), C150(H150),
 C149(H149), C251(H251), C250(H250), C249(H249), C248(H248), C253(H253),
 C252(H252), C154(H154), C159(H159), C158(H158), C157(H157), C156(H156),
 C155(H155), C160(H160), C165(H165), C164(H164), C163(H163), C162(H162),
 C161(H161), C265(H265), C264(H264), C263(H263), C262(H262), C261(H261),
 C260(H260), C169(H169), C170(H170), C171(H171), C166(H166), C167(H167),
 C168(H168), C172(H172), C177(H177), C176(H176), C175(H175), C174(H174),
 C173(H173)
6.c Fitted hexagon refined as free rotating group:
 C143(C142,C147,C146,C145,C144), C148(C153,C152,C151,C150,C149), C251(C250,
 C249,C248,C253,C252), C154(C159,C158,C157,C156,C155), C160(C165,C164,C163,C162,
 C161), C265(C264,C263,C262,C261,C260), C169(C170,C171,C166,C167,C168),
 C172(C177,C176,C175,C174,C173)
6.d Idealised Me refined as rotating group:
 C14(H14A,H14B,H14C), C15(H15A,H15B,H15C), C17(H17A,H17B,H17C), C18(H18A,H18B,
 H18C), C19(H19A,H19B,H19C), C21(H21A,H21B,H21C), C22(H22A,H22B,H22C), C23(H23A,
 H23B,H23C), C31(H31A,H31B,H31C), C32(H32A,H32B,H32C), C34(H34A,H34B,H34C),
 C35(H35A,H35B,H35C), C43(H43A,H43B,H43C), C44(H44A,H44B,H44C), C46(H46A,H46B,
 H46C), C47(H47A,H47B,H47C), C61(H61A,H61B,H61C), C62(H62A,H62B,H62C), C64(H64A,
 H64B,H64C), C65(H65A,H65B,H65C), C66(H66A,H66B,H66C), C68(H68A,H68B,H68C),
 C68A(H68D,H68E,H68F), C69(H69A,H69B,H69C), C69A(H69D,H69E,H69F), C70(H70A,H70B,
 H70C), C70A(H70D,H70E,H70F), C78(H78A,H78B,H78C), C79(H79A,H79B,H79C),
 C81(H81A,H81B,H81C), C82(H82A,H82B,H82C), C90(H90A,H90B,H90C), C91(H91A,H91B,
 H91C), C93(H93A,H93B,H93C), C94(H94A,H94B,H94C), C108(H10A,H10B,H10C),
 C109(H10D,H10E,H10F), C111(H11A,H11B,H11C), C112(H11D,H11E,H11F), C113(H11G,
 H11H,H11I), C115(H11J,H11K,H11L), C116(H11M,H11N,H11O), C117(H11P,H11Q,H11R),
 C125(H12A,H12B,H12C), C126(H12D,H12E,H12F), C128(H12G,H12H,H12I), C129(H12J,
 H12K,H12L), C137(H13A,H13B,H13C), C138(H13D,H13E,H13F), C140(H14D,H14E,H14F),
 C141(H14G,H14H,H14I)
;
_olex2_submission_special_instructions 'No special instructions were received'
_oxdiff_exptl_absorpt_empirical_details
;
Empirical correction (ABSPACK) includes:
- Absorption correction using spherical harmonics
- Frame scaling
;
_oxdiff_exptl_absorpt_empirical_full_max 2.139
_oxdiff_exptl_absorpt_empirical_full_min 0.491
_oxdiff_twin_integration_method simultaneous
_oxdiff_twin_items 2

loop_
_space_group_symop_operation_xyz
'x, y, z'
'-x, -y, -z'

loop_
_atom_site_label
_atom_site_type_symbol
_atom_site_fract_x
_atom_site_fract_y
_atom_site_fract_z
_atom_site_U_iso_or_equiv
_atom_site_adp_type
_atom_site_occupancy
_atom_site_site_symmetry_order
_atom_site_calc_flag
_atom_site_refinement_flags_posn
_atom_site_refinement_flags_adp
_atom_site_refinement_flags_occupancy
_atom_site_disorder_assembly
_atom_site_disorder_group
F1 F 0.59461(18) 0.00278(8) 0.44278(4) 0.0400(4) Uani 1 1 d . . . . .
N1 N 0.5948(2) 0.01363(11) 0.38608(5) 0.0279(4) Uani 1 1 d . . . . .
N2 N 0.4763(2) 0.12443(11) 0.42004(5) 0.0301(5) Uani 1 1 d . . . . .
C1 C 0.5841(3) 0.04736(13) 0.35340(6) 0.0267(5) Uani 1 1 d . . . . .
C2 C 0.6498(2) 0.00550(13) 0.32903(7) 0.0282(5) Uani 1 1 d . . . . .
H2 H 0.703372 -0.045276 0.334928 0.034 Uiso 1 1 calc R U . . .
C3 C 0.6404(3) 0.03515(13) 0.29602(7) 0.0286(5) Uani 1 1 d . . . . .
C4 C 0.5607(3) 0.10908(14) 0.28749(7) 0.0310(5) Uani 1 1 d . . . . .
H4 H 0.551011 0.130389 0.265403 0.037 Uiso 1 1 calc R U . . .
C5 C 0.4954(3) 0.15139(13) 0.31151(7) 0.0319(6) Uani 1 1 d . . . . .
C6 C 0.5076(2) 0.12258(13) 0.34434(6) 0.0273(5) Uani 1 1 d . . . . .
C7 C 0.4266(3) 0.18204(13) 0.36330(7) 0.0302(5) Uani 1 1 d . . . . .
C8 C 0.4092(3) 0.18472(13) 0.39660(7) 0.0296(5) Uani 1 1 d . . . . .
C9 C 0.3225(3) 0.25072(15) 0.40672(7) 0.0352(6) Uani 1 1 d . . . . .
H9 H 0.306284 0.252317 0.429272 0.042 Uiso 1 1 calc R U . . .
C10 C 0.2585(3) 0.31445(15) 0.38528(8) 0.0401(7) Uani 1 1 d . . . . .
C11 C 0.2810(3) 0.31120(15) 0.35232(7) 0.0394(7) Uani 1 1 d . . . . .
H11 H 0.239596 0.353688 0.337124 0.047 Uiso 1 1 calc R U . . .
C12 C 0.3645(3) 0.24550(14) 0.34165(7) 0.0335(6) Uani 1 1 d . . . . .
C13 C 0.4031(3) 0.23248(14) 0.30700(7) 0.0361(6) Uani 1 1 d . . . . .
C14 C 0.2864(3) 0.23633(17) 0.28483(8) 0.0454(7) Uani 1 1 d . . . . .
H14A H 0.227170 0.288527 0.282717 0.068 Uiso 1 1 calc R U . . .
H14B H 0.240285 0.200443 0.294282 0.068 Uiso 1 1 calc R U . . .
H14C H 0.317189 0.222473 0.263323 0.068 Uiso 1 1 calc R U . . .
C15 C 0.4735(4) 0.29018(15) 0.29292(8) 0.0460(8) Uani 1 1 d . . . . .
H15A H 0.551790 0.284662 0.306232 0.069 Uiso 1 1 calc R U . . .
H15B H 0.415359 0.342365 0.292942 0.069 Uiso 1 1 calc R U . . .
H15C H 0.498205 0.280408 0.270587 0.069 Uiso 1 1 calc R U . . .
C16 C 0.7177(3) -0.01562(14) 0.27114(7) 0.0323(6) Uani 1 1 d . . . . .
C17 C 0.8625(3) -0.04092(19) 0.28055(8) 0.0467(7) Uani 1 1 d . . . . .
H17A H 0.892770 0.004387 0.282063 0.070 Uiso 1 1 calc R U . . .
H17B H 0.911460 -0.071218 0.263993 0.070 Uiso 1 1 calc R U . . .
H17C H 0.876096 -0.072162 0.301624 0.070 Uiso 1 1 calc R U . . .
C18 C 0.6685(4) -0.08674(15) 0.27036(8) 0.0422(7) Uani 1 1 d . . . . .
H18A H 0.715000 -0.118259 0.253858 0.063 Uiso 1 1 calc R U . . .
H18B H 0.574907 -0.070435 0.265006 0.063 Uiso 1 1 calc R U . . .
H18C H 0.684172 -0.116785 0.291711 0.063 Uiso 1 1 calc R U . . .
C19 C 0.7025(3) 0.02595(15) 0.23675(7) 0.0397(7) Uani 1 1 d . . . . .
H19A H 0.734850 0.070995 0.236547 0.060 Uiso 1 1 calc R U . . .
H19B H 0.610361 0.042272 0.229929 0.060 Uiso 1 1 calc R U . . .
H19C H 0.752649 -0.008772 0.221747 0.060 Uiso 1 1 calc R U . . .
C20 C 0.1670(4) 0.38437(17) 0.39904(8) 0.0504(8) Uani 1 1 d . . . . .
C21 C 0.1058(6) 0.4486(2) 0.37295(11) 0.0811(16) Uani 1 1 d . . . . .
H21A H 0.174452 0.462918 0.360360 0.122 Uiso 1 1 calc R U . . .
H21B H 0.053448 0.493112 0.383095 0.122 Uiso 1 1 calc R U . . .
H21C H 0.049959 0.431550 0.358479 0.122 Uiso 1 1 calc R U . . .
C22 C 0.2422(6) 0.4140(2) 0.42335(13) 0.0839(17) Uani 1 1 d . . . . .
H22A H 0.288242 0.371532 0.439290 0.126 Uiso 1 1 calc R U . . .
H22B H 0.181503 0.453540 0.434571 0.126 Uiso 1 1 calc R U . . .
H22C H 0.305419 0.435895 0.411852 0.126 Uiso 1 1 calc R U . . .
C23 C 0.0564(6) 0.3601(3) 0.41675(14) 0.0856(16) Uani 1 1 d . . . . .
H23A H 0.007626 0.340509 0.401361 0.128 Uiso 1 1 calc R U . . .
H23B H -0.002230 0.404435 0.425733 0.128 Uiso 1 1 calc R U . . .
H23C H 0.093423 0.319821 0.434422 0.128 Uiso 1 1 calc R U . . .
C24 C 0.6558(3) -0.06896(13) 0.39091(6) 0.0295(5) Uani 1 1 d . . . . .
C25 C 0.7876(3) -0.09694(14) 0.39959(7) 0.0343(6) Uani 1 1 d . . . . .
C26 C 0.8419(3) -0.17688(15) 0.40422(8) 0.0415(7) Uani 1 1 d . . . . .
H26 H 0.931213 -0.197683 0.410521 0.050 Uiso 1 1 calc R U . . .
C27 C 0.7680(4) -0.22546(14) 0.39980(8) 0.0438(7) Uani 1 1 d . . . . .
H27 H 0.806609 -0.279348 0.403184 0.053 Uiso 1 1 calc R U . . .
C28 C 0.6393(3) -0.19705(15) 0.39057(8) 0.0403(7) Uani 1 1 d . . . . .
H28 H 0.590427 -0.231424 0.386801 0.048 Uiso 1 1 calc R U . . .
C29 C 0.5788(3) -0.11784(14) 0.38659(7) 0.0330(6) Uani 1 1 d . . . . .
C30 C 0.4342(3) -0.08840(16) 0.37834(9) 0.0446(7) Uani 1 1 d . . . . .
H30 H 0.406750 -0.031726 0.379519 0.054 Uiso 1 1 calc R U . . .
C31 C 0.4028(5) -0.1025(3) 0.34431(11) 0.0735(13) Uani 1 1 d . . . . .
H31A H 0.452598 -0.078937 0.328680 0.110 Uiso 1 1 calc R U . . .
H31B H 0.309487 -0.079782 0.339492 0.110 Uiso 1 1 calc R U . . .
H31C H 0.426087 -0.157775 0.342694 0.110 Uiso 1 1 calc R U . . .
C32 C 0.3555(4) -0.1242(3) 0.40329(11) 0.0644(10) Uani 1 1 d . . . . .
H32A H 0.379120 -0.179719 0.402279 0.097 Uiso 1 1 calc R U . . .
H32B H 0.262268 -0.101858 0.398261 0.097 Uiso 1 1 calc R U . . .
H32C H 0.375244 -0.113666 0.425187 0.097 Uiso 1 1 calc R U . . .
C33 C 0.8732(3) -0.04507(16) 0.40353(8) 0.0409(7) Uani 1 1 d . . . . .
H33 H 0.817175 0.009166 0.399622 0.049 Uiso 1 1 calc R U . . .
C34 C 0.9811(4) -0.0562(2) 0.37843(10) 0.0562(9) Uani 1 1 d . . . . .
H34A H 1.036083 -0.109506 0.381268 0.084 Uiso 1 1 calc R U . . .
H34B H 1.034322 -0.021805 0.381550 0.084 Uiso 1 1 calc R U . . .
H34C H 0.941732 -0.044550 0.356463 0.084 Uiso 1 1 calc R U . . .
C35 C 0.9333(4) -0.0567(2) 0.43786(10) 0.0583(9) Uani 1 1 d . . . . .
H35A H 0.864113 -0.050046 0.453772 0.087 Uiso 1 1 calc R U . . .
H35B H 0.981124 -0.018939 0.439942 0.087 Uiso 1 1 calc R U . . .
H35C H 0.993240 -0.108515 0.441855 0.087 Uiso 1 1 calc R U . . .
C36 C 0.4589(3) 0.14143(13) 0.45360(7) 0.0312(5) Uani 1 1 d . . . . .
C37 C 0.5364(3) 0.18216(14) 0.46650(7) 0.0356(6) Uani 1 1 d . . . . .
C38 C 0.5118(3) 0.20216(16) 0.49818(8) 0.0419(7) Uani 1 1 d . . . . .
H38 H 0.562850 0.229705 0.507590 0.050 Uiso 1 1 calc R U . . .
C39 C 0.4152(3) 0.18274(16) 0.51595(8) 0.0435(7) Uani 1 1 d . . . . .
H39 H 0.399476 0.197711 0.537275 0.052 Uiso 1 1 calc R U . . .
C40 C 0.3412(3) 0.14188(15) 0.50313(7) 0.0392(6) Uani 1 1 d . . . . .
H40 H 0.276122 0.127853 0.515853 0.047 Uiso 1 1 calc R U . . .
C41 C 0.3609(3) 0.12070(14) 0.47148(7) 0.0324(6) Uani 1 1 d . . . . .
C42 C 0.2766(3) 0.07667(15) 0.45774(8) 0.0384(6) Uani 1 1 d . . . . .
H42 H 0.300387 0.069550 0.434631 0.046 Uiso 1 1 calc R U . . .
C43 C 0.1308(3) 0.1199(2) 0.45841(11) 0.0556(9) Uani 1 1 d . . . . .
H43A H 0.104365 0.124111 0.481013 0.083 Uiso 1 1 calc R U . . .
H43B H 0.080019 0.091704 0.447789 0.083 Uiso 1 1 calc R U . . .
H43C H 0.115055 0.171264 0.446868 0.083 Uiso 1 1 calc R U . . .
C44 C 0.3012(4) -0.00294(17) 0.47689(10) 0.0519(8) Uani 1 1 d . . . . .
H44A H 0.393891 -0.030782 0.476464 0.078 Uiso 1 1 calc R U . . .
H44B H 0.249739 -0.031749 0.466958 0.078 Uiso 1 1 calc R U . . .
H44C H 0.275529 0.002996 0.499462 0.078 Uiso 1 1 calc R U . . .
C45 C 0.6440(3) 0.20354(17) 0.44743(9) 0.0445(7) Uani 1 1 d . . . . .
H45 H 0.637838 0.189807 0.424806 0.053 Uiso 1 1 calc R U . . .
C46 C 0.6326(5) 0.2888(2) 0.44506(14) 0.0740(13) Uani 1 1 d . . . . .
H46A H 0.548901 0.318079 0.434582 0.111 Uiso 1 1 calc R U . . .
H46B H 0.703728 0.298999 0.432145 0.111 Uiso 1 1 calc R U . . .
H46C H 0.637826 0.304165 0.466927 0.111 Uiso 1 1 calc R U . . .
C47 C 0.7761(4) 0.1572(3) 0.46165(16) 0.0847(17) Uani 1 1 d . . . . .
H47A H 0.788786 0.173109 0.483037 0.127 Uiso 1 1 calc R U . . .
H47B H 0.844236 0.165784 0.447173 0.127 Uiso 1 1 calc R U . . .
H47C H 0.780995 0.102575 0.463960 0.127 Uiso 1 1 calc R U . . .
B1 B 0.5534(3) 0.04891(15) 0.41505(7) 0.0286(6) Uani 1 1 d . . . . .
F2 F 0.71445(17) 0.50370(10) 0.24349(6) 0.0503(5) Uani 1 1 d . . . . .
N3 N 0.5504(2) 0.45904(11) 0.22359(6) 0.0318(5) Uani 1 1 d . . . . .
N4 N 0.5193(2) 0.54754(11) 0.27009(7) 0.0344(5) Uani 1 1 d . . . . .
C48 C 0.4322(2) 0.43905(12) 0.22203(7) 0.0282(5) Uani 1 1 d . . . . .
C49 C 0.4205(3) 0.38438(13) 0.20193(7) 0.0321(6) Uani 1 1 d . . . . .
H49 H 0.493841 0.360216 0.189970 0.039 Uiso 1 1 calc R U . . .
C50 C 0.3062(3) 0.36355(14) 0.19858(7) 0.0341(6) Uani 1 1 d . . . . .
C51 C 0.1970(3) 0.40047(13) 0.21550(7) 0.0301(5) Uani 1 1 d . . . . .
H51 H 0.117125 0.388378 0.213286 0.036 Uiso 1 1 calc R U . . .
C52 C 0.2071(2) 0.45479(13) 0.23549(7) 0.0284(5) Uani 1 1 d . . . . .
C53 C 0.3229(2) 0.47382(12) 0.23955(7) 0.0263(5) Uani 1 1 d . . . . .
C54 C 0.3004(3) 0.53229(12) 0.26243(7) 0.0297(6) Uani 1 1 d . . . . .
C55 C 0.3848(3) 0.56735(13) 0.27660(8) 0.0331(6) Uani 1 1 d . . . . .
C56 C 0.3318(3) 0.62190(15) 0.29775(9) 0.0408(7) Uani 1 1 d . . . . .
H56 H 0.387407 0.646852 0.307044 0.049 Uiso 1 1 calc R U . . .
C57 C 0.2004(3) 0.64185(16) 0.30602(9) 0.0453(7) Uani 1 1 d . . . . .
C58 C 0.1194(3) 0.60566(14) 0.29211(9) 0.0399(7) Uani 1 1 d . . . . .
H58 H 0.029734 0.617850 0.297184 0.048 Uiso 1 1 calc R U . . .
C59 C 0.1705(3) 0.55149(13) 0.27071(7) 0.0314(6) Uani 1 1 d . . . . .
C60 C 0.0989(2) 0.50361(13) 0.25470(7) 0.0292(6) Uani 1 1 d . . . . .
C61 C 0.0434(3) 0.45542(14) 0.28013(8) 0.0369(6) Uani 1 1 d . . . . .
H61A H 0.005366 0.421316 0.269232 0.055 Uiso 1 1 calc R U . . .
H61B H -0.024056 0.489385 0.292153 0.055 Uiso 1 1 calc R U . . .
H61C H 0.113321 0.424709 0.295260 0.055 Uiso 1 1 calc R U . . .
C62 C -0.0113(3) 0.55313(15) 0.23192(8) 0.0418(7) Uani 1 1 d . . . . .
H62A H 0.023875 0.583501 0.215385 0.063 Uiso 1 1 calc R U . . .
H62B H -0.076000 0.587575 0.244438 0.063 Uiso 1 1 calc R U . . .
H62C H -0.052677 0.520126 0.221303 0.063 Uiso 1 1 calc R U . . .
C63 C 0.3018(3) 0.30442(17) 0.17502(9) 0.0434(7) Uani 1 1 d . . . . .
C64 C 0.3079(7) 0.3369(3) 0.14110(12) 0.0846(16) Uani 1 1 d . . . . .
H64A H 0.230596 0.380478 0.135738 0.127 Uiso 1 1 calc R U . . .
H64B H 0.310899 0.297552 0.126450 0.127 Uiso 1 1 calc R U . . .
H64C H 0.386286 0.354153 0.138604 0.127 Uiso 1 1 calc R U . . .
C65 C 0.1838(5) 0.2741(3) 0.17998(13) 0.0714(12) Uani 1 1 d . . . . .
H65A H 0.183202 0.252631 0.202649 0.107 Uiso 1 1 calc R U . . .
H65B H 0.188305 0.234142 0.165577 0.107 Uiso 1 1 calc R U . . .
H65C H 0.103993 0.316200 0.174919 0.107 Uiso 1 1 calc R U . . .
C66 C 0.4189(4) 0.2308(2) 0.18304(12) 0.0637(10) Uani 1 1 d . . . . .
H66A H 0.500797 0.243158 0.178541 0.096 Uiso 1 1 calc R U . . .
H66B H 0.411212 0.191101 0.169548 0.096 Uiso 1 1 calc R U . . .
H66C H 0.418043 0.211899 0.206053 0.096 Uiso 1 1 calc R U . . .
C67 C 0.1513(4) 0.7011(2) 0.33018(10) 0.0650(10) Uani 1 1 d D U . . .
C68 C 0.2338(9) 0.6813(4) 0.36044(15) 0.102(3) Uani 0.584(8) 1 d D U P A 1
H68A H 0.232727 0.630652 0.370554 0.153 Uiso 0.584(8) 1 calc R U P A 1
H68B H 0.199791 0.719694 0.375573 0.153 Uiso 0.584(8) 1 calc R U P A 1
H68C H 0.323411 0.680342 0.355137 0.153 Uiso 0.584(8) 1 calc R U P A 1
C68A C 0.2491(10) 0.7357(7) 0.3443(3) 0.100(4) Uani 0.416(8) 1 d D U P A 2
H68D H 0.319084 0.694896 0.355893 0.151 Uiso 0.416(8) 1 calc R U P A 2
H68E H 0.205679 0.772265 0.359392 0.151 Uiso 0.416(8) 1 calc R U P A 2
H68F H 0.285968 0.762313 0.326654 0.151 Uiso 0.416(8) 1 calc R U P A 2
C69 C 0.1721(6) 0.7813(3) 0.31288(15) 0.0564(17) Uani 0.584(8) 1 d D U P A 1
H69A H 0.264984 0.774316 0.309205 0.085 Uiso 0.584(8) 1 calc R U P A 1
H69B H 0.140079 0.822116 0.327080 0.085 Uiso 0.584(8) 1 calc R U P A 1
H69C H 0.123746 0.795512 0.292023 0.085 Uiso 0.584(8) 1 calc R U P A 1
C69A C 0.1108(11) 0.6537(5) 0.3614(2) 0.090(4) Uani 0.416(8) 1 d D U P A 2
H69D H 0.038125 0.634751 0.355415 0.135 Uiso 0.416(8) 1 calc R U P A 2
H69E H 0.084223 0.687308 0.378768 0.135 Uiso 0.416(8) 1 calc R U P A 2
H69F H 0.185318 0.610221 0.369141 0.135 Uiso 0.416(8) 1 calc R U P A 2
C70 C 0.0092(6) 0.7172(4) 0.3356(2) 0.103(3) Uani 0.584(8) 1 d D U P A 1
H70A H -0.037716 0.726389 0.314615 0.154 Uiso 0.584(8) 1 calc R U P A 1
H70B H -0.020712 0.762616 0.347397 0.154 Uiso 0.584(8) 1 calc R U P A 1
H70C H -0.007479 0.673032 0.348440 0.154 Uiso 0.584(8) 1 calc R U P A 1
C70A C 0.0246(9) 0.7591(5) 0.3186(3) 0.079(3) Uani 0.416(8) 1 d D U P A 2
H70D H -0.042789 0.732960 0.316749 0.119 Uiso 0.416(8) 1 calc R U P A 2
H70E H 0.036268 0.784643 0.297261 0.119 Uiso 0.416(8) 1 calc R U P A 2
H70F H -0.001778 0.797253 0.334152 0.119 Uiso 0.416(8) 1 calc R U P A 2
C71 C 0.6411(3) 0.43367(14) 0.19813(9) 0.0380(7) Uani 1 1 d . . . . .
C72 C 0.6302(3) 0.48080(16) 0.16906(10) 0.0488(8) Uani 1 1 d . . . . .
C73 C 0.7167(4) 0.4550(2) 0.14424(12) 0.0641(11) Uani 1 1 d . . . . .
H73 H 0.710742 0.486113 0.124150 0.077 Uiso 1 1 calc R U . . .
C74 C 0.8102(4) 0.3850(2) 0.14882(12) 0.0640(11) Uani 1 1 d . . . . .
H74 H 0.868175 0.367996 0.131915 0.077 Uiso 1 1 calc R U . . .
C75 C 0.8196(3) 0.33975(16) 0.17783(11) 0.0531(9) Uani 1 1 d . . . . .
H75 H 0.884566 0.291677 0.180658 0.064 Uiso 1 1 calc R U . . .
C76 C 0.7363(3) 0.36244(14) 0.20328(9) 0.0397(7) Uani 1 1 d . . . . .
C77 C 0.7493(3) 0.31228(15) 0.23531(9) 0.0444(7) Uani 1 1 d . . . . .
H77 H 0.677072 0.337052 0.249501 0.053 Uiso 1 1 calc R U . . .
C78 C 0.7411(3) 0.23170(15) 0.23118(9) 0.0456(7) Uani 1 1 d . . . . .
H78A H 0.656225 0.235019 0.221402 0.068 Uiso 1 1 calc R U . . .
H78B H 0.751500 0.201536 0.252486 0.068 Uiso 1 1 calc R U . . .
H78C H 0.810427 0.206853 0.217020 0.068 Uiso 1 1 calc R U . . .
C79 C 0.8792(5) 0.3060(2) 0.25240(17) 0.0864(18) Uani 1 1 d . . . . .
H79A H 0.878667 0.283759 0.274959 0.130 Uiso 1 1 calc R U . . .
H79B H 0.891495 0.357092 0.252102 0.130 Uiso 1 1 calc R U . . .
H79C H 0.950538 0.272992 0.241060 0.130 Uiso 1 1 calc R U . . .
C80 C 0.5248(4) 0.55723(18) 0.16296(11) 0.0627(11) Uani 1 1 d . . . . .
H80 H 0.486301 0.570239 0.184431 0.075 Uiso 1 1 calc R U . . .
C81 C 0.5794(6) 0.6217(2) 0.14983(14) 0.0820(15) Uani 1 1 d . . . . .
H81A H 0.652944 0.622251 0.163757 0.123 Uiso 1 1 calc R U . . .
H81B H 0.511529 0.670782 0.149576 0.123 Uiso 1 1 calc R U . . .
H81C H 0.609060 0.613894 0.127675 0.123 Uiso 1 1 calc R U . . .
C82 C 0.4157(5) 0.5525(3) 0.14098(17) 0.0899(18) Uani 1 1 d . . . . .
H82A H 0.450570 0.537801 0.119907 0.135 Uiso 1 1 calc R U . . .
H82B H 0.350084 0.602647 0.137825 0.135 Uiso 1 1 calc R U . . .
H82C H 0.375614 0.514157 0.150945 0.135 Uiso 1 1 calc R U . . .
C83 C 0.5992(3) 0.57522(15) 0.29149(9) 0.0414(7) Uani 1 1 d . . . . .
C84 C 0.6507(3) 0.52897(18) 0.31998(10) 0.0496(8) Uani 1 1 d . . . . .
C85 C 0.7236(4) 0.5578(2) 0.34076(12) 0.0641(10) Uani 1 1 d . . . . .
H85 H 0.759989 0.528070 0.360459 0.077 Uiso 1 1 calc R U . . .
C86 C 0.7435(4) 0.6288(2) 0.33309(13) 0.0677(11) Uani 1 1 d . . . . .
H86 H 0.793166 0.647376 0.347583 0.081 Uiso 1 1 calc R U . . .
C87 C 0.6930(4) 0.67242(19) 0.30509(13) 0.0661(12) Uani 1 1 d . . . . .
H87 H 0.707944 0.721045 0.300234 0.079 Uiso 1 1 calc R U . . .
C88 C 0.6193(3) 0.64697(16) 0.28328(11) 0.0523(9) Uani 1 1 d . . . . .
C89 C 0.5649(3) 0.69650(16) 0.25213(12) 0.0577(10) Uani 1 1 d . . . . .
H89 H 0.509630 0.670407 0.240945 0.069 Uiso 1 1 calc R U . . .
C90 C 0.6718(4) 0.7063(2) 0.22870(14) 0.0734(13) Uani 1 1 d . . . . .
H90A H 0.631825 0.739968 0.209255 0.110 Uiso 1 1 calc R U . . .
H90B H 0.721088 0.656138 0.222413 0.110 Uiso 1 1 calc R U . . .
H90C H 0.730724 0.729144 0.239476 0.110 Uiso 1 1 calc R U . . .
C91 C 0.4781(4) 0.77578(17) 0.25863(14) 0.0701(13) Uani 1 1 d . . . . .
H91A H 0.405556 0.769866 0.272118 0.105 Uiso 1 1 calc R U . . .
H91B H 0.443793 0.805733 0.237927 0.105 Uiso 1 1 calc R U . . .
H91C H 0.529341 0.802414 0.270001 0.105 Uiso 1 1 calc R U . . .
C92 C 0.6293(4) 0.4505(2) 0.32868(10) 0.0597(10) Uani 1 1 d . . . . .
H92 H 0.596162 0.435935 0.308412 0.072 Uiso 1 1 calc R U . . .
C93 C 0.5260(8) 0.4525(4) 0.35373(16) 0.1009(19) Uani 1 1 d . . . . .
H93A H 0.549729 0.472378 0.373229 0.151 Uiso 1 1 calc R U . . .
H93B H 0.519060 0.400480 0.359448 0.151 Uiso 1 1 calc R U . . .
H93C H 0.442080 0.485781 0.344789 0.151 Uiso 1 1 calc R U . . .
C94 C 0.7561(7) 0.3896(3) 0.33849(19) 0.102(2) Uani 1 1 d . . . . .
H94A H 0.818268 0.388310 0.321004 0.153 Uiso 1 1 calc R U . . .
H94B H 0.739664 0.339442 0.342446 0.153 Uiso 1 1 calc R U . . .
H94C H 0.792133 0.401616 0.358377 0.153 Uiso 1 1 calc R U . . .
B2 B 0.5898(3) 0.50351(16) 0.24572(10) 0.0360(7) Uani 1 1 d . . . . .
F3 F 0.08851(18) 0.99920(8) 0.05774(4) 0.0377(4) Uani 1 1 d . . . . .
N5 N 0.0977(2) 0.99067(10) 0.11423(5) 0.0262(4) Uani 1 1 d . . . . .
N6 N 0.0849(2) 0.87880(11) 0.08127(5) 0.0273(4) Uani 1 1 d . . . . .
C95 C 0.1195(2) 0.95789(12) 0.14720(6) 0.0255(5) Uani 1 1 d . . . . .
C96 C 0.1448(2) 1.00026(12) 0.17113(6) 0.0269(5) Uani 1 1 d . . . . .
H96 H 0.149145 1.050848 0.164843 0.032 Uiso 1 1 calc R U . . .
C97 C 0.1642(2) 0.97205(13) 0.20419(7) 0.0276(5) Uani 1 1 d . . . . .
C98 C 0.1552(3) 0.89769(13) 0.21333(6) 0.0283(5) Uani 1 1 d . . . . .
H98 H 0.165847 0.877000 0.235494 0.034 Uiso 1 1 calc R U . . .
C99 C 0.1308(2) 0.85526(13) 0.18975(7) 0.0281(5) Uani 1 1 d . . . . .
C100 C 0.1144(2) 0.88290(13) 0.15685(7) 0.0262(5) Uani 1 1 d . . . . .
C101 C 0.0894(2) 0.82360(12) 0.13845(7) 0.0269(5) Uani 1 1 d . . . . .
C102 C 0.0731(2) 0.81916(12) 0.10524(7) 0.0272(5) Uani 1 1 d . . . . .
C103 C 0.0482(3) 0.75339(14) 0.09569(7) 0.0328(6) Uani 1 1 d . . . . .
H103 H 0.035445 0.750452 0.073187 0.039 Uiso 1 1 calc R U . . .
C104 C 0.0412(3) 0.69135(14) 0.11796(8) 0.0364(6) Uani 1 1 d . . . . .
C105 C 0.0613(3) 0.69560(13) 0.15075(7) 0.0353(6) Uani 1 1 d . . . . .
H105 H 0.058763 0.654139 0.166289 0.042 Uiso 1 1 calc R U . . .
C106 C 0.0854(3) 0.76095(13) 0.16085(7) 0.0302(5) Uani 1 1 d . . . . .
C107 C 0.1134(3) 0.77485(13) 0.19511(7) 0.0316(6) Uani 1 1 d . . . . .
C108 C 0.0000(3) 0.77298(15) 0.21761(7) 0.0394(6) Uani 1 1 d . . . . .
H10A H 0.018149 0.787312 0.238930 0.059 Uiso 1 1 calc R U . . .
H10B H -0.010162 0.721151 0.220133 0.059 Uiso 1 1 calc R U . . .
H10C H -0.080453 0.809277 0.208133 0.059 Uiso 1 1 calc R U . . .
C109 C 0.2395(3) 0.71606(14) 0.20883(8) 0.0423(7) Uani 1 1 d . . . . .
H10D H 0.311747 0.719407 0.194742 0.063 Uiso 1 1 calc R U . . .
H10E H 0.229233 0.664349 0.209758 0.063 Uiso 1 1 calc R U . . .
H10F H 0.258022 0.726884 0.230763 0.063 Uiso 1 1 calc R U . . .
C110 C 0.1934(3) 1.02275(13) 0.22875(7) 0.0305(5) Uani 1 1 d . . . . .
C111 C 0.3144(3) 1.04789(18) 0.21874(8) 0.0438(7) Uani 1 1 d . . . . .
H11A H 0.298687 1.076809 0.197149 0.066 Uiso 1 1 calc R U . . .
H11B H 0.389448 1.002499 0.218156 0.066 Uiso 1 1 calc R U . . .
H11C H 0.332173 1.080402 0.234545 0.066 Uiso 1 1 calc R U . . .
C112 C 0.0765(3) 1.09435(14) 0.22936(8) 0.0390(6) Uani 1 1 d . . . . .
H11D H 0.092466 1.125621 0.245920 0.059 Uiso 1 1 calc R U . . .
H11E H -0.002095 1.078767 0.234553 0.059 Uiso 1 1 calc R U . . .
H11F H 0.064490 1.124374 0.208012 0.059 Uiso 1 1 calc R U . . .
C113 C 0.2191(3) 0.98118(15) 0.26322(7) 0.0379(6) Uani 1 1 d . . . . .
H11G H 0.294078 0.935556 0.263256 0.057 Uiso 1 1 calc R U . . .
H11H H 0.142146 0.965803 0.270385 0.057 Uiso 1 1 calc R U . . .
H11I H 0.237316 1.015620 0.278060 0.057 Uiso 1 1 calc R U . . .
C114 C 0.0105(4) 0.62240(15) 0.10485(9) 0.0448(7) Uani 1 1 d . . . . .
C115 C 0.0128(5) 0.55859(19) 0.13227(11) 0.0661(12) Uani 1 1 d . . . . .
H11J H 0.100017 0.540008 0.142542 0.099 Uiso 1 1 calc R U . . .
H11K H -0.009080 0.516182 0.123210 0.099 Uiso 1 1 calc R U . . .
H11L H -0.050903 0.578922 0.148528 0.099 Uiso 1 1 calc R U . . .
C116 C 0.1118(5) 0.5897(2) 0.07971(12) 0.0694(12) Uani 1 1 d . . . . .
H11M H 0.109459 0.629562 0.061816 0.104 Uiso 1 1 calc R U . . .
H11N H 0.091697 0.546154 0.071205 0.104 Uiso 1 1 calc R U . . .
H11O H 0.198824 0.572643 0.090102 0.104 Uiso 1 1 calc R U . . .
C117 C -0.1251(4) 0.64849(19) 0.08858(11) 0.0588(9) Uani 1 1 d . . . . .
H11P H -0.189927 0.669088 0.104559 0.088 Uiso 1 1 calc R U . . .
H11Q H -0.144477 0.604726 0.080060 0.088 Uiso 1 1 calc R U . . .
H11R H -0.127740 0.688379 0.070684 0.088 Uiso 1 1 calc R U . . .
C118 C 0.0791(3) 1.07347(12) 0.10885(6) 0.0267(5) Uani 1 1 d . . . . .
C119 C -0.0449(3) 1.12216(14) 0.11260(7) 0.0313(6) Uani 1 1 d . . . . .
C120 C -0.0619(3) 1.20149(14) 0.10778(7) 0.0364(6) Uani 1 1 d . . . . .
H120 H -0.145179 1.235942 0.110679 0.044 Uiso 1 1 calc R U . . .
C121 C 0.0401(3) 1.23009(13) 0.09895(7) 0.0376(6) Uani 1 1 d . . . . .
H121 H 0.026616 1.283966 0.095739 0.045 Uiso 1 1 calc R U . . .
C122 C 0.1622(3) 1.18088(14) 0.09469(7) 0.0356(6) Uani 1 1 d . . . . .
H122 H 0.231739 1.201180 0.088125 0.043 Uiso 1 1 calc R U . . .
C123 C 0.1842(3) 1.10112(13) 0.10002(7) 0.0315(6) Uani 1 1 d . . . . .
C124 C 0.3213(3) 1.04950(14) 0.09672(8) 0.0367(6) Uani 1 1 d . . . . .
H124 H 0.319816 0.995255 0.102209 0.044 Uiso 1 1 calc R U . . .
C125 C 0.3678(4) 1.05716(19) 0.06181(9) 0.0509(8) Uani 1 1 d . . . . .
H12A H 0.308275 1.043993 0.046989 0.076 Uiso 1 1 calc R U . . .
H12B H 0.455642 1.022323 0.060385 0.076 Uiso 1 1 calc R U . . .
H12C H 0.369382 1.110071 0.055730 0.076 Uiso 1 1 calc R U . . .
C126 C 0.4167(3) 1.06539(19) 0.12021(9) 0.0486(8) Uani 1 1 d . . . . .
H12D H 0.423288 1.117486 0.114646 0.073 Uiso 1 1 calc R U . . .
H12E H 0.502469 1.028407 0.118706 0.073 Uiso 1 1 calc R U . . .
H12F H 0.385867 1.060538 0.142430 0.073 Uiso 1 1 calc R U . . .
C127 C -0.1623(3) 1.09305(15) 0.12057(8) 0.0396(6) Uani 1 1 d . . . . .
H127 H -0.134869 1.036127 0.120159 0.048 Uiso 1 1 calc R U . . .
C128 C -0.2718(4) 1.1275(3) 0.09537(11) 0.0668(11) Uani 1 1 d . . . . .
H12G H -0.341387 1.102964 0.099323 0.100 Uiso 1 1 calc R U . . .
H12H H -0.238231 1.119133 0.073570 0.100 Uiso 1 1 calc R U . . .
H12I H -0.306353 1.182691 0.096974 0.100 Uiso 1 1 calc R U . . .
C129 C -0.2131(5) 1.1107(3) 0.15438(10) 0.0675(11) Uani 1 1 d . . . . .
H12J H -0.244238 1.166400 0.154986 0.101 Uiso 1 1 calc R U . . .
H12K H -0.142723 1.088711 0.170688 0.101 Uiso 1 1 calc R U . . .
H12L H -0.284964 1.088404 0.159124 0.101 Uiso 1 1 calc R U . . .
C130 C 0.0857(3) 0.85998(12) 0.04784(7) 0.0288(5) Uani 1 1 d . . . . .
C131 C 0.2020(3) 0.81771(14) 0.03545(7) 0.0341(6) Uani 1 1 d . . . . .
C132 C 0.1995(3) 0.79691(15) 0.00400(8) 0.0404(6) Uani 1 1 d . . . . .
H132 H 0.277757 0.768256 -0.004944 0.048 Uiso 1 1 calc R U . . .
C133 C 0.0857(3) 0.81714(15) -0.01428(7) 0.0410(7) Uani 1 1 d . . . . .
H133 H 0.085805 0.802216 -0.035629 0.049 Uiso 1 1 calc R U . . .
C134 C -0.0295(3) 0.85939(15) -0.00162(7) 0.0378(6) Uani 1 1 d . . . . .
H134 H -0.107660 0.873247 -0.014493 0.045 Uiso 1 1 calc R U . . .
C135 C -0.0322(3) 0.88174(13) 0.02966(7) 0.0316(6) Uani 1 1 d . . . . .
C136 C -0.1593(3) 0.92773(14) 0.04291(7) 0.0355(6) Uani 1 1 d . . . . .
H136 H -0.143001 0.935503 0.065941 0.043 Uiso 1 1 calc R U . . .
C137 C -0.2639(3) 0.88560(18) 0.04249(10) 0.0493(8) Uani 1 1 d . . . . .
H13A H -0.339656 0.912691 0.054275 0.074 Uiso 1 1 calc R U . . .
H13B H -0.228743 0.833186 0.052974 0.074 Uiso 1 1 calc R U . . .
H13C H -0.290082 0.883972 0.019947 0.074 Uiso 1 1 calc R U . . .
C138 C -0.2072(3) 1.00677(16) 0.02322(9) 0.0488(8) Uani 1 1 d . . . . .
H13D H -0.213966 1.000237 0.000119 0.073 Uiso 1 1 calc R U . . .
H13E H -0.145320 1.036131 0.026240 0.073 Uiso 1 1 calc R U . . .
H13F H -0.292840 1.034381 0.030738 0.073 Uiso 1 1 calc R U . . .
C139 C 0.3292(3) 0.79523(16) 0.05486(8) 0.0415(7) Uani 1 1 d . . . . .
H139 H 0.308677 0.806504 0.077760 0.050 Uiso 1 1 calc R U . . .
C140 C 0.4157(4) 0.8432(2) 0.04179(14) 0.0717(13) Uani 1 1 d . . . . .
H14D H 0.498441 0.827309 0.054247 0.108 Uiso 1 1 calc R U . . .
H14E H 0.372337 0.897423 0.043802 0.108 Uiso 1 1 calc R U . . .
H14F H 0.432497 0.835976 0.018853 0.108 Uiso 1 1 calc R U . . .
C141 C 0.4003(4) 0.7099(2) 0.05559(13) 0.0679(11) Uani 1 1 d . . . . .
H14G H 0.423237 0.697405 0.033442 0.102 Uiso 1 1 calc R U . . .
H14H H 0.343556 0.679790 0.064599 0.102 Uiso 1 1 calc R U . . .
H14I H 0.479796 0.697679 0.069198 0.102 Uiso 1 1 calc R U . . .
B3 B 0.0913(3) 0.95403(15) 0.08562(8) 0.0280(6) Uani 1 1 d . . . . .
C143 C 0.3645(7) 0.3266(3) 0.05374(13) 0.149(3) Uani 1 1 d G U . . .
H143 H 0.434982 0.328219 0.067265 0.179 Uiso 1 1 calc R U . . .
C142 C 0.2412(8) 0.3764(3) 0.05697(12) 0.146(3) Uani 1 1 d G U . . .
H142 H 0.227409 0.412124 0.072704 0.175 Uiso 1 1 calc R U . . .
C147 C 0.1381(7) 0.3740(3) 0.03717(17) 0.169(3) Uani 1 1 d G U . . .
H147 H 0.053856 0.408044 0.039380 0.203 Uiso 1 1 calc R U . . .
C146 C 0.1583(8) 0.3217(4) 0.01415(14) 0.163(3) Uani 1 1 d G U . . .
H146 H 0.087874 0.320061 0.000617 0.196 Uiso 1 1 calc R U . . .
C145 C 0.2816(9) 0.2719(3) 0.01092(12) 0.142(2) Uani 1 1 d G U . . .
H145 H 0.295445 0.236156 -0.004822 0.170 Uiso 1 1 calc R U . . .
C144 C 0.3847(7) 0.2743(3) 0.03071(15) 0.148(3) Uani 1 1 d G U . . .
H144 H 0.469000 0.240234 0.028502 0.178 Uiso 1 1 calc R U . . .
C148 C 0.7149(7) 0.3733(3) 0.04515(17) 0.058(2) Uiso 0.498(14) 1 d G U P B 1
H148 H 0.722394 0.320903 0.051757 0.069 Uiso 0.498(14) 1 calc R U P B 1
C153 C 0.7656(8) 0.3938(4) 0.01579(18) 0.086(3) Uiso 0.498(14) 1 d G U P B 1
H153 H 0.807733 0.355467 0.002322 0.103 Uiso 0.498(14) 1 calc R U P B 1
C152 C 0.7547(10) 0.4704(4) 0.00612(18) 0.109(4) Uiso 0.498(14) 1 d G U P B 1
H152 H 0.789363 0.484456 -0.013948 0.131 Uiso 0.498(14) 1 calc R U P B 1
C151 C 0.6931(10) 0.5265(3) 0.0258(2) 0.104(4) Uiso 0.498(14) 1 d G U P B 1
H151 H 0.685653 0.578881 0.019215 0.125 Uiso 0.498(14) 1 calc R U P B 1
C150 C 0.6424(10) 0.5060(3) 0.05519(18) 0.093(3) Uiso 0.498(14) 1 d G U P B 1
H150 H 0.600313 0.544319 0.068650 0.112 Uiso 0.498(14) 1 calc R U P B 1
C149 C 0.6533(8) 0.4294(3) 0.06485(15) 0.079(3) Uiso 0.498(14) 1 d G U P B 1
H149 H 0.618683 0.415330 0.084921 0.094 Uiso 0.498(14) 1 calc R U P B 1
C251 C 0.6646(17) 0.5232(7) 0.0282(4) 0.166(6) Uiso 0.502(14) 1 d G U P B 2
H251 H 0.653112 0.574256 0.018652 0.200 Uiso 0.502(14) 1 calc R U P B 2
C250 C 0.5650(15) 0.5046(7) 0.0457(4) 0.151(5) Uiso 0.502(14) 1 d G U P B 2
H250 H 0.485443 0.542942 0.048100 0.182 Uiso 0.502(14) 1 calc R U P B 2
C249 C 0.5819(15) 0.4299(8) 0.0596(4) 0.150(6) Uiso 0.502(14) 1 d G U P B 2
H249 H 0.513844 0.417208 0.071532 0.180 Uiso 0.502(14) 1 calc R U P B 2
C248 C 0.6984(16) 0.3738(6) 0.0560(4) 0.146(7) Uiso 0.502(14) 1 d G . P B 2
H248 H 0.709913 0.322789 0.065517 0.175 Uiso 0.502(14) 1 calc R U P B 2
C253 C 0.7980(13) 0.3924(8) 0.0385(5) 0.160(6) Uiso 0.502(14) 1 d G U P B 2
H253 H 0.877584 0.354102 0.036068 0.192 Uiso 0.502(14) 1 calc R U P B 2
C252 C 0.7811(15) 0.4671(9) 0.0246(4) 0.175(6) Uiso 0.502(14) 1 d G U P B 2
H252 H 0.849185 0.479835 0.012636 0.210 Uiso 0.502(14) 1 calc R U P B 2
C154 C 0.3236(8) 0.4762(4) 0.50823(11) 0.162(3) Uiso 1 1 d G U . . .
H154 H 0.306933 0.495376 0.485965 0.195 Uiso 1 1 calc R U . . .
C159 C 0.2705(7) 0.5227(3) 0.53232(15) 0.130(2) Uiso 1 1 d G U . . .
H159 H 0.217493 0.573658 0.526518 0.156 Uiso 1 1 calc R U . . .
C158 C 0.2948(7) 0.4947(3) 0.56489(13) 0.141(2) Uiso 1 1 d G U . . .
H158 H 0.258538 0.526446 0.581356 0.169 Uiso 1 1 calc R U . . .
C157 C 0.3724(7) 0.4201(3) 0.57338(11) 0.129(2) Uiso 1 1 d G U . . .
H157 H 0.389023 0.400952 0.595642 0.154 Uiso 1 1 calc R U . . .
C156 C 0.4255(6) 0.3736(3) 0.54929(15) 0.120(2) Uiso 1 1 d G U . . .
H156 H 0.478464 0.322669 0.555089 0.144 Uiso 1 1 calc R U . . .
C155 C 0.4011(7) 0.4017(3) 0.51671(13) 0.152(3) Uiso 1 1 d G U . . .
H155 H 0.437420 0.369880 0.500251 0.183 Uiso 1 1 calc R U . . .
C160 C 0.0706(8) 0.3583(5) 0.5263(3) 0.092(4) Uiso 0.487(17) 1 d G U P C 1
H160 H 0.146095 0.375005 0.522574 0.111 Uiso 0.487(17) 1 calc R U P C 1
C165 C -0.0201(11) 0.3922(5) 0.5485(2) 0.104(4) Uiso 0.487(17) 1 d G U P C 1
H165 H -0.006506 0.431928 0.559850 0.125 Uiso 0.487(17) 1 calc R U P C 1
C164 C -0.1306(10) 0.3678(6) 0.5539(2) 0.101(4) Uiso 0.487(17) 1 d G U P C 1
H164 H -0.192538 0.390876 0.569054 0.121 Uiso 0.487(17) 1 calc R U P C 1
C163 C -0.1504(8) 0.3096(6) 0.5372(3) 0.112(4) Uiso 0.487(17) 1 d G U P C 1
H163 H -0.225971 0.292902 0.540982 0.134 Uiso 0.487(17) 1 calc R U P C 1
C162 C -0.0598(10) 0.2758(5) 0.5151(3) 0.092(4) Uiso 0.487(17) 1 d G U P C 1
H162 H -0.073371 0.235978 0.503706 0.110 Uiso 0.487(17) 1 calc R U P C 1
C161 C 0.0507(9) 0.3001(5) 0.5096(2) 0.084(3) Uiso 0.487(17) 1 d G U P C 1
H161 H 0.112662 0.277029 0.494501 0.101 Uiso 0.487(17) 1 calc R U P C 1
C265 C 0.0108(16) 0.3777(9) 0.5418(4) 0.153(5) Uiso 0.513(17) 1 d G U P C 2
H265 H 0.060724 0.411530 0.545574 0.184 Uiso 0.513(17) 1 calc R U P C 2
C264 C -0.0986(18) 0.3782(8) 0.5600(3) 0.145(5) Uiso 0.513(17) 1 d G U P C 2
H264 H -0.123346 0.412414 0.576259 0.174 Uiso 0.513(17) 1 calc R U P C 2
C263 C -0.1717(13) 0.3288(9) 0.5544(4) 0.147(5) Uiso 0.513(17) 1 d G U P C 2
H263 H -0.246395 0.329146 0.566892 0.176 Uiso 0.513(17) 1 calc R U P C 2
C262 C -0.1354(16) 0.2788(8) 0.5306(4) 0.144(5) Uiso 0.513(17) 1 d G U P C 2
H262 H -0.185374 0.244993 0.526839 0.173 Uiso 0.513(17) 1 calc R U P C 2
C261 C -0.0261(17) 0.2783(8) 0.5124(3) 0.140(5) Uiso 0.513(17) 1 d G U P C 2
H261 H -0.001305 0.244108 0.496154 0.168 Uiso 0.513(17) 1 calc R U P C 2
C260 C 0.0470(13) 0.3277(10) 0.5180(4) 0.142(5) Uiso 0.513(17) 1 d G U P C 2
H260 H 0.121746 0.327376 0.505521 0.171 Uiso 0.513(17) 1 calc R U P C 2
C169 C 0.71726(19) 0.84142(14) 0.13282(6) 0.0633(10) Uani 1 1 d G . . . .
H169 H 0.796070 0.827581 0.121355 0.076 Uiso 1 1 calc R U . . .
C170 C 0.6113(2) 0.81800(13) 0.12358(5) 0.0607(9) Uani 1 1 d G . . . .
H170 H 0.617642 0.788141 0.105809 0.073 Uiso 1 1 calc R U . . .
C171 C 0.49595(19) 0.83825(12) 0.14035(6) 0.0504(8) Uani 1 1 d G . . . .
H171 H 0.423513 0.822239 0.134041 0.060 Uiso 1 1 calc R U . . .
C166 C 0.48662(18) 0.88193(13) 0.16636(6) 0.0546(9) Uani 1 1 d G . . . .
H166 H 0.407810 0.895777 0.177819 0.066 Uiso 1 1 calc R U . . .
C167 C 0.5926(2) 0.90536(12) 0.17559(5) 0.0606(10) Uani 1 1 d G . . . .
H167 H 0.586235 0.935217 0.193365 0.073 Uiso 1 1 calc R U . . .
C168 C 0.70793(19) 0.88511(13) 0.15882(6) 0.0569(9) Uani 1 1 d G . . . .
H168 H 0.780366 0.901119 0.165133 0.068 Uiso 1 1 calc R U . . .
C172 C 0.8353(2) 0.17584(15) 0.36101(7) 0.0629(10) Uani 1 1 d G . . . .
H172 H 0.748004 0.192317 0.367892 0.075 Uiso 1 1 calc R U . . .
C177 C 0.9344(3) 0.19114(16) 0.37832(6) 0.0805(13) Uani 1 1 d G . . . .
H177 H 0.914852 0.218083 0.397026 0.097 Uiso 1 1 calc R U . . .
C176 C 1.0622(3) 0.16703(18) 0.36825(8) 0.0754(12) Uani 1 1 d G . . . .
H176 H 1.129910 0.177490 0.380080 0.091 Uiso 1 1 calc R U . . .
C175 C 1.0908(2) 0.12761(17) 0.34088(8) 0.0728(12) Uani 1 1 d G . . . .
H175 H 1.178121 0.111131 0.334000 0.087 Uiso 1 1 calc R U . . .
C174 C 0.9917(3) 0.11231(17) 0.32357(6) 0.0778(13) Uani 1 1 d G . . . .
H174 H 1.011276 0.085364 0.304865 0.093 Uiso 1 1 calc R U . . .
C173 C 0.8640(3) 0.13642(17) 0.33364(7) 0.0645(10) Uani 1 1 d G . . . .
H173 H 0.796217 0.125957 0.321811 0.077 Uiso 1 1 calc R U . . .

loop_
_atom_site_aniso_label
_atom_site_aniso_U_11
_atom_site_aniso_U_22
_atom_site_aniso_U_33
_atom_site_aniso_U_23
_atom_site_aniso_U_13
_atom_site_aniso_U_12
F1 0.0499(10) 0.0341(7) 0.0259(8) -0.0006(6) 0.0007(7) 0.0032(6)
N1 0.0300(11) 0.0247(9) 0.0246(11) -0.0007(8) -0.0004(9) -0.0014(8)
N2 0.0344(11) 0.0307(9) 0.0212(11) -0.0027(8) 0.0006(9) -0.0030(8)
C1 0.0295(12) 0.0274(10) 0.0228(13) -0.0036(9) -0.0004(10) -0.0070(9)
C2 0.0292(12) 0.0259(10) 0.0279(14) -0.0028(9) 0.0015(10) -0.0051(9)
C3 0.0339(13) 0.0297(10) 0.0248(13) -0.0058(9) 0.0033(10) -0.0121(9)
C4 0.0378(14) 0.0327(11) 0.0225(13) -0.0020(10) 0.0013(11) -0.0104(10)
C5 0.0380(14) 0.0271(11) 0.0284(14) -0.0015(10) -0.0002(11) -0.0061(10)
C6 0.0291(12) 0.0271(10) 0.0234(13) -0.0041(9) 0.0015(10) -0.0036(9)
C7 0.0307(13) 0.0277(10) 0.0290(14) -0.0018(10) -0.0018(11) -0.0035(9)
C8 0.0308(13) 0.0292(10) 0.0257(14) -0.0030(10) 0.0005(11) -0.0035(9)
C9 0.0377(14) 0.0351(12) 0.0264(14) -0.0039(10) 0.0013(11) 0.0004(10)
C10 0.0416(15) 0.0355(12) 0.0346(16) -0.0058(11) -0.0006(13) 0.0035(11)
C11 0.0482(16) 0.0308(11) 0.0290(15) -0.0002(10) -0.0040(13) 0.0041(11)
C12 0.0410(15) 0.0307(11) 0.0236(14) -0.0029(10) -0.0006(11) -0.0021(10)
C13 0.0470(16) 0.0297(11) 0.0237(14) -0.0005(10) 0.0004(12) 0.0010(11)
C14 0.0541(18) 0.0424(13) 0.0290(15) -0.0033(11) -0.0040(14) 0.0031(13)
C15 0.065(2) 0.0322(12) 0.0355(17) 0.0007(11) 0.0043(15) -0.0074(12)
C16 0.0411(15) 0.0307(11) 0.0265(14) -0.0064(10) 0.0039(11) -0.0113(10)
C17 0.0408(17) 0.0587(16) 0.0382(17) -0.0203(14) 0.0090(13) -0.0054(13)
C18 0.062(2) 0.0359(12) 0.0340(16) -0.0098(11) 0.0119(14) -0.0199(12)
C19 0.0572(18) 0.0355(12) 0.0274(15) -0.0084(11) 0.0118(13) -0.0134(11)
C20 0.062(2) 0.0377(13) 0.0378(17) -0.0092(12) -0.0040(15) 0.0098(13)
C21 0.102(4) 0.0523(18) 0.054(2) -0.0054(17) 0.003(2) 0.035(2)
C22 0.103(4) 0.0534(19) 0.077(3) -0.036(2) -0.022(3) 0.018(2)
C23 0.079(3) 0.066(2) 0.089(4) -0.011(2) 0.031(3) 0.017(2)
C24 0.0371(14) 0.0247(10) 0.0229(13) -0.0011(9) 0.0003(11) -0.0033(9)
C25 0.0390(15) 0.0318(12) 0.0265(14) -0.0058(10) 0.0024(11) -0.0003(10)
C26 0.0411(16) 0.0332(12) 0.0403(17) -0.0070(11) -0.0020(13) 0.0062(11)
C27 0.0574(19) 0.0274(11) 0.0387(17) -0.0048(11) 0.0009(14) 0.0009(11)
C28 0.0554(18) 0.0320(12) 0.0352(16) -0.0065(11) 0.0013(14) -0.0141(12)
C29 0.0401(15) 0.0328(12) 0.0246(14) -0.0025(10) 0.0001(11) -0.0079(10)
C30 0.0442(17) 0.0406(13) 0.0500(19) -0.0023(13) -0.0090(15) -0.0146(12)
C31 0.066(3) 0.111(3) 0.049(2) 0.015(2) -0.020(2) -0.042(2)
C32 0.0423(19) 0.100(3) 0.051(2) 0.002(2) -0.0018(17) -0.0249(18)
C33 0.0355(15) 0.0397(13) 0.0442(18) -0.0073(12) 0.0009(13) -0.0042(11)
C34 0.0394(17) 0.078(2) 0.054(2) -0.0110(17) 0.0048(16) -0.0208(15)
C35 0.061(2) 0.070(2) 0.049(2) -0.0195(16) -0.0037(18) -0.0228(17)
C36 0.0355(13) 0.0302(10) 0.0223(13) -0.0036(9) -0.0003(10) -0.0003(9)
C37 0.0374(14) 0.0348(11) 0.0306(15) -0.0051(10) -0.0025(12) -0.0032(10)
C38 0.0468(17) 0.0427(13) 0.0334(16) -0.0108(11) -0.0052(13) -0.0059(12)
C39 0.0525(18) 0.0449(14) 0.0260(15) -0.0100(11) -0.0002(13) -0.0001(12)
C40 0.0402(15) 0.0411(13) 0.0291(15) -0.0003(11) 0.0039(12) -0.0012(11)
C41 0.0338(13) 0.0318(11) 0.0252(14) -0.0003(10) 0.0013(11) -0.0001(9)
C42 0.0382(15) 0.0420(13) 0.0330(15) -0.0009(11) 0.0007(12) -0.0092(11)
C43 0.0391(18) 0.0574(17) 0.066(3) -0.0022(16) -0.0025(16) -0.0081(14)
C44 0.0505(19) 0.0421(14) 0.062(2) 0.0003(14) -0.0011(17) -0.0127(13)
C45 0.0461(17) 0.0468(15) 0.0433(18) -0.0100(13) 0.0032(14) -0.0156(12)
C46 0.073(3) 0.0534(19) 0.095(4) 0.001(2) 0.020(3) -0.0210(18)
C47 0.043(2) 0.083(3) 0.119(5) 0.022(3) 0.007(2) -0.0145(19)
B1 0.0292(14) 0.0319(12) 0.0215(14) -0.0011(11) 0.0001(11) -0.0043(10)
F2 0.0313(8) 0.0469(8) 0.0795(16) -0.0229(9) 0.0089(9) -0.0165(7)
N3 0.0241(10) 0.0279(9) 0.0441(14) -0.0068(9) 0.0083(10) -0.0073(7)
N4 0.0274(11) 0.0288(9) 0.0486(15) -0.0097(9) 0.0001(10) -0.0089(8)
C48 0.0257(12) 0.0242(10) 0.0340(15) 0.0001(9) 0.0034(10) -0.0070(8)
C49 0.0321(13) 0.0303(11) 0.0330(15) -0.0035(10) 0.0054(11) -0.0072(9)
C50 0.0362(14) 0.0329(11) 0.0335(15) -0.0030(10) -0.0008(11) -0.0102(10)
C51 0.0284(12) 0.0327(11) 0.0310(14) -0.0032(10) -0.0014(10) -0.0116(9)
C52 0.0272(12) 0.0256(10) 0.0311(14) 0.0015(9) 0.0014(10) -0.0068(9)
C53 0.0272(12) 0.0221(9) 0.0279(13) 0.0019(9) 0.0015(10) -0.0059(8)
C54 0.0294(13) 0.0234(10) 0.0358(15) -0.0014(10) 0.0031(11) -0.0072(9)
C55 0.0329(13) 0.0263(10) 0.0413(16) -0.0049(10) 0.0012(12) -0.0097(9)
C56 0.0365(15) 0.0359(12) 0.0536(19) -0.0158(12) 0.0039(13) -0.0122(10)
C57 0.0441(17) 0.0367(13) 0.059(2) -0.0219(13) 0.0142(15) -0.0127(11)
C58 0.0326(14) 0.0336(12) 0.056(2) -0.0145(12) 0.0123(13) -0.0094(10)
C59 0.0300(13) 0.0265(10) 0.0379(16) -0.0015(10) 0.0035(11) -0.0090(9)
C60 0.0273(12) 0.0260(10) 0.0345(16) -0.0023(10) 0.0053(11) -0.0082(9)
C61 0.0363(14) 0.0333(11) 0.0427(17) -0.0012(11) 0.0090(12) -0.0138(10)
C62 0.0356(15) 0.0363(12) 0.0488(19) 0.0034(12) -0.0021(13) -0.0054(11)
C63 0.0425(16) 0.0503(15) 0.0443(18) -0.0174(13) 0.0045(14) -0.0199(12)
C64 0.138(5) 0.080(3) 0.048(2) -0.017(2) 0.006(3) -0.048(3)
C65 0.074(3) 0.084(2) 0.079(3) -0.048(2) 0.017(2) -0.046(2)
C66 0.064(2) 0.0546(18) 0.079(3) -0.0250(18) 0.001(2) -0.0217(16)
C67 0.059(2) 0.0617(18) 0.082(3) -0.0473(19) 0.018(2) -0.0163(16)
C68 0.149(8) 0.088(5) 0.057(5) -0.042(4) 0.006(5) -0.003(5)
C68A 0.095(7) 0.106(7) 0.113(8) -0.070(6) 0.021(7) -0.029(6)
C69 0.067(4) 0.037(2) 0.067(4) -0.025(2) 0.023(3) -0.011(2)
C69A 0.107(8) 0.072(5) 0.071(6) -0.042(5) 0.003(6) 0.018(5)
C70 0.090(6) 0.106(6) 0.133(7) -0.092(5) 0.059(5) -0.036(5)
C70A 0.091(7) 0.053(5) 0.068(6) -0.029(4) 0.002(5) 0.027(5)
C71 0.0291(13) 0.0303(11) 0.058(2) -0.0105(12) 0.0129(13) -0.0126(10)
C72 0.0478(18) 0.0364(13) 0.061(2) -0.0039(13) 0.0279(16) -0.0109(12)
C73 0.069(2) 0.0487(16) 0.074(3) -0.0049(17) 0.037(2) -0.0169(16)
C74 0.059(2) 0.0512(17) 0.085(3) -0.0189(18) 0.045(2) -0.0176(15)
C75 0.0348(15) 0.0376(13) 0.089(3) -0.0195(15) 0.0205(17) -0.0094(11)
C76 0.0276(13) 0.0310(11) 0.065(2) -0.0139(12) 0.0107(13) -0.0124(10)
C77 0.0378(15) 0.0319(12) 0.064(2) -0.0119(13) -0.0026(15) -0.0088(10)
C78 0.0430(16) 0.0320(12) 0.062(2) -0.0090(13) 0.0044(15) -0.0094(11)
C79 0.077(3) 0.0549(19) 0.131(5) -0.001(2) -0.048(3) -0.0285(19)
C80 0.073(3) 0.0405(15) 0.062(2) 0.0077(15) 0.031(2) -0.0013(16)
C81 0.102(4) 0.0424(17) 0.096(4) 0.0046(19) 0.024(3) -0.0158(19)
C82 0.059(3) 0.071(2) 0.122(5) 0.022(3) 0.013(3) -0.002(2)
C83 0.0291(14) 0.0358(12) 0.062(2) -0.0181(13) -0.0033(13) -0.0085(10)
C84 0.0449(18) 0.0514(16) 0.056(2) -0.0170(15) -0.0076(16) -0.0155(13)
C85 0.053(2) 0.072(2) 0.070(3) -0.0252(19) -0.0163(19) -0.0162(17)
C86 0.052(2) 0.070(2) 0.090(3) -0.038(2) -0.013(2) -0.0220(17)
C87 0.0461(19) 0.0426(15) 0.114(4) -0.0278(19) -0.016(2) -0.0135(13)
C88 0.0283(14) 0.0345(13) 0.096(3) -0.0186(15) -0.0079(16) -0.0071(11)
C89 0.0365(16) 0.0283(12) 0.106(3) -0.0045(15) -0.0130(18) -0.0065(11)
C90 0.045(2) 0.0499(17) 0.114(4) 0.011(2) -0.005(2) -0.0021(15)
C91 0.0390(17) 0.0319(14) 0.137(4) -0.0085(18) -0.005(2) -0.0072(12)
C92 0.076(3) 0.0601(18) 0.049(2) -0.0005(16) -0.0165(19) -0.0299(18)
C93 0.120(5) 0.105(4) 0.087(4) 0.010(3) 0.003(4) -0.055(4)
C94 0.103(4) 0.056(2) 0.142(6) 0.002(3) -0.019(4) -0.019(2)
B2 0.0266(14) 0.0274(11) 0.054(2) -0.0042(12) 0.0027(14) -0.0076(10)
F3 0.0615(11) 0.0322(7) 0.0231(8) -0.0005(6) 0.0013(7) -0.0203(7)
N5 0.0324(11) 0.0223(8) 0.0241(11) -0.0006(7) 0.0010(9) -0.0086(7)
N6 0.0346(11) 0.0281(9) 0.0213(11) -0.0037(8) 0.0036(9) -0.0120(8)
C95 0.0265(11) 0.0247(10) 0.0242(13) -0.0017(9) 0.0046(10) -0.0059(8)
C96 0.0293(12) 0.0239(9) 0.0264(13) -0.0021(9) 0.0033(10) -0.0064(8)
C97 0.0270(12) 0.0275(10) 0.0258(13) -0.0031(9) 0.0028(10) -0.0037(9)
C98 0.0306(12) 0.0282(10) 0.0243(13) -0.0009(9) 0.0037(10) -0.0063(9)
C99 0.0302(12) 0.0266(10) 0.0258(14) 0.0003(9) 0.0031(10) -0.0066(9)
C100 0.0263(12) 0.0254(10) 0.0263(13) -0.0034(9) 0.0056(10) -0.0063(8)
C101 0.0308(12) 0.0230(9) 0.0266(14) -0.0030(9) 0.0048(10) -0.0072(8)
C102 0.0298(12) 0.0242(10) 0.0278(13) -0.0018(9) 0.0044(10) -0.0085(8)
C103 0.0409(15) 0.0285(11) 0.0310(15) -0.0071(10) 0.0064(11) -0.0118(10)
C104 0.0437(15) 0.0284(11) 0.0404(16) -0.0047(11) 0.0065(13) -0.0153(10)
C105 0.0451(15) 0.0249(10) 0.0370(16) -0.0005(10) 0.0050(12) -0.0127(10)
C106 0.0324(13) 0.0261(10) 0.0324(15) -0.0005(10) 0.0036(11) -0.0100(9)
C107 0.0395(14) 0.0246(10) 0.0313(14) 0.0008(9) 0.0046(11) -0.0112(10)
C108 0.0545(18) 0.0361(12) 0.0306(15) -0.0006(11) 0.0087(13) -0.0190(12)
C109 0.0492(17) 0.0290(11) 0.0445(18) 0.0028(11) -0.0022(14) -0.0068(11)
C110 0.0337(13) 0.0301(11) 0.0270(14) -0.0052(10) 0.0016(11) -0.0070(10)
C111 0.0454(17) 0.0530(15) 0.0401(18) -0.0145(13) 0.0045(14) -0.0222(13)
C112 0.0474(17) 0.0325(11) 0.0343(16) -0.0084(11) -0.0006(13) -0.0050(11)
C113 0.0443(16) 0.0372(12) 0.0300(15) -0.0047(11) -0.0031(12) -0.0074(11)
C114 0.061(2) 0.0310(12) 0.0477(19) -0.0102(12) 0.0057(15) -0.0204(12)
C115 0.103(3) 0.0386(15) 0.069(3) 0.0002(16) -0.011(2) -0.0412(18)
C116 0.088(3) 0.0475(16) 0.086(3) -0.0359(18) 0.027(2) -0.0300(18)
C117 0.069(2) 0.0458(15) 0.070(3) -0.0112(16) -0.006(2) -0.0285(15)
C118 0.0377(14) 0.0238(10) 0.0194(12) -0.0007(9) -0.0014(10) -0.0110(9)
C119 0.0413(15) 0.0303(11) 0.0220(13) -0.0037(9) 0.0016(11) -0.0092(10)
C120 0.0444(16) 0.0290(11) 0.0313(15) -0.0046(10) 0.0021(12) -0.0028(10)
C121 0.0569(18) 0.0227(10) 0.0329(15) -0.0024(10) 0.0002(13) -0.0112(11)
C122 0.0493(16) 0.0295(11) 0.0324(15) -0.0036(10) 0.0046(12) -0.0184(11)
C123 0.0421(15) 0.0273(11) 0.0261(14) -0.0027(9) 0.0007(11) -0.0116(10)
C124 0.0351(14) 0.0315(11) 0.0460(18) -0.0042(11) 0.0057(13) -0.0137(10)
C125 0.0480(18) 0.0544(16) 0.050(2) -0.0138(14) 0.0108(16) -0.0107(13)
C126 0.0368(16) 0.0600(17) 0.051(2) -0.0053(15) 0.0022(14) -0.0173(13)
C127 0.0386(15) 0.0365(12) 0.0433(18) -0.0061(11) 0.0099(13) -0.0095(11)
C128 0.052(2) 0.102(3) 0.055(2) 0.001(2) 0.0011(18) -0.038(2)
C129 0.064(2) 0.098(3) 0.043(2) 0.000(2) 0.0206(19) -0.029(2)
C130 0.0389(14) 0.0263(10) 0.0244(13) -0.0040(9) 0.0042(11) -0.0138(9)
C131 0.0437(15) 0.0314(11) 0.0294(15) -0.0053(10) 0.0089(12) -0.0135(10)
C132 0.0514(17) 0.0392(12) 0.0321(16) -0.0101(11) 0.0102(13) -0.0133(12)
C133 0.0607(19) 0.0407(13) 0.0267(15) -0.0114(11) 0.0057(13) -0.0199(12)
C134 0.0482(16) 0.0373(12) 0.0312(15) -0.0023(11) -0.0034(13) -0.0176(11)
C135 0.0401(14) 0.0291(10) 0.0282(14) -0.0016(10) 0.0030(11) -0.0145(10)
C136 0.0383(15) 0.0365(12) 0.0320(15) -0.0056(11) 0.0007(12) -0.0108(10)
C137 0.0435(17) 0.0469(15) 0.060(2) -0.0040(14) 0.0049(15) -0.0177(12)
C138 0.0474(18) 0.0386(13) 0.057(2) -0.0024(13) 0.0001(16) -0.0076(12)
C139 0.0414(16) 0.0435(14) 0.0366(16) -0.0057(12) 0.0042(13) -0.0068(12)
C140 0.050(2) 0.068(2) 0.098(4) 0.016(2) -0.018(2) -0.0262(17)
C141 0.063(2) 0.0474(17) 0.084(3) 0.0027(18) -0.007(2) -0.0035(16)
B3 0.0315(14) 0.0296(12) 0.0235(15) -0.0007(11) 0.0028(11) -0.0107(10)
C143 0.255(7) 0.108(3) 0.098(4) -0.011(3) 0.051(4) -0.075(4)
C142 0.267(7) 0.087(3) 0.089(4) -0.015(3) 0.035(4) -0.058(4)
C147 0.266(8) 0.129(4) 0.109(4) -0.002(4) 0.034(5) -0.056(5)
C146 0.258(7) 0.139(4) 0.109(4) -0.006(4) 0.034(5) -0.085(4)
C145 0.252(7) 0.112(3) 0.091(4) -0.030(3) 0.049(4) -0.094(4)
C144 0.246(7) 0.120(3) 0.097(4) -0.017(3) 0.071(4) -0.080(4)
C169 0.049(2) 0.074(2) 0.060(3) -0.0086(19) 0.0183(18) -0.0073(17)
C170 0.065(2) 0.066(2) 0.048(2) -0.0211(17) 0.0097(18) -0.0090(17)
C171 0.0511(19) 0.0424(14) 0.054(2) -0.0024(14) -0.0024(16) -0.0087(13)
C166 0.0455(18) 0.0565(17) 0.051(2) -0.0057(15) 0.0056(16) 0.0030(14)
C167 0.056(2) 0.0656(19) 0.051(2) -0.0189(17) -0.0078(18) 0.0018(16)
C168 0.0493(19) 0.0557(17) 0.058(2) 0.0012(16) -0.0064(17) -0.0058(14)
C172 0.067(2) 0.0582(18) 0.063(3) -0.0059(17) 0.004(2) -0.0174(17)
C177 0.095(4) 0.086(3) 0.062(3) -0.028(2) -0.005(3) -0.023(3)
C176 0.077(3) 0.086(3) 0.070(3) -0.007(2) -0.013(2) -0.034(2)
C175 0.074(3) 0.077(2) 0.076(3) -0.008(2) 0.023(2) -0.035(2)
C174 0.101(4) 0.098(3) 0.058(3) -0.031(2) 0.023(3) -0.058(3)
C173 0.081(3) 0.075(2) 0.052(2) -0.0075(18) -0.003(2) -0.045(2)

loop_
_atom_type_symbol
_atom_type_description
_atom_type_scat_dispersion_real
_atom_type_scat_dispersion_imag
_atom_type_scat_source
C C 0.0181 0.0091 'International Tables Vol C Tables 4.2.6.8 and 6.1.1.4'
H H 0.0000 0.0000 'International Tables Vol C Tables 4.2.6.8 and 6.1.1.4'
B B 0.0090 0.0039 'International Tables Vol C Tables 4.2.6.8 and 6.1.1.4'
F F 0.0727 0.0534 'International Tables Vol C Tables 4.2.6.8 and 6.1.1.4'
N N 0.0311 0.0180 'International Tables Vol C Tables 4.2.6.8 and 6.1.1.4'

loop_
_geom_angle_atom_site_label_1
_geom_angle_atom_site_label_2
_geom_angle_atom_site_label_3
_geom_angle
_geom_angle_site_symmetry_1
_geom_angle_site_symmetry_3
_geom_angle_publ_flag
C1 N1 C24 115.7(2) . . ?
C1 N1 B1 129.2(2) . . ?
B1 N1 C24 115.1(2) . . ?
C8 N2 C36 114.9(2) . . ?
C8 N2 B1 128.6(2) . . ?
B1 N2 C36 116.4(2) . . ?
C2 C1 N1 120.3(2) . . ?
C2 C1 C6 117.7(2) . . ?
C6 C1 N1 122.0(2) . . ?
C1 C2 H2 118.5 . . ?
C1 C2 C3 122.9(2) . . ?
C3 C2 H2 118.5 . . ?
C2 C3 C16 118.8(2) . . ?
C4 C3 C2 118.3(2) . . ?
C4 C3 C16 123.0(2) . . ?
C3 C4 H4 120.3 . . ?
C5 C4 C3 119.3(2) . . ?
C5 C4 H4 120.3 . . ?
C4 C5 C6 122.3(2) . . ?
C4 C5 C13 127.1(2) . . ?
C6 C5 C13 110.6(2) . . ?
C1 C6 C7 132.1(2) . . ?
C5 C6 C1 119.4(2) . . ?
C5 C6 C7 108.4(2) . . ?
C8 C7 C6 132.0(2) . . ?
C8 C7 C12 119.9(2) . . ?
C12 C7 C6 108.1(2) . . ?
C7 C8 N2 122.8(2) . . ?
C7 C8 C9 117.4(2) . . ?
C9 C8 N2 119.8(2) . . ?
C8 C9 H9 118.4 . . ?
C10 C9 C8 123.2(3) . . ?
C10 C9 H9 118.4 . . ?
C9 C10 C20 118.9(3) . . ?
C11 C10 C9 118.0(3) . . ?
C11 C10 C20 123.0(2) . . ?
C10 C11 H11 120.1 . . ?
C10 C11 C12 119.7(2) . . ?
C12 C11 H11 120.1 . . ?
C7 C12 C13 111.4(2) . . ?
C11 C12 C7 121.6(3) . . ?
C11 C12 C13 127.0(2) . . ?
C5 C13 C14 110.7(2) . . ?
C5 C13 C15 111.2(3) . . ?
C12 C13 C5 101.5(2) . . ?
C12 C13 C14 112.5(3) . . ?
C12 C13 C15 110.9(3) . . ?
C15 C13 C14 109.8(2) . . ?
C13 C14 H14A 109.5 . . ?
C13 C14 H14B 109.5 . . ?
C13 C14 H14C 109.5 . . ?
H14A C14 H14B 109.5 . . ?
H14A C14 H14C 109.5 . . ?
H14B C14 H14C 109.5 . . ?
C13 C15 H15A 109.5 . . ?
C13 C15 H15B 109.5 . . ?
C13 C15 H15C 109.5 . . ?
H15A C15 H15B 109.5 . . ?
H15A C15 H15C 109.5 . . ?
H15B C15 H15C 109.5 . . ?
C3 C16 C18 109.2(2) . . ?
C17 C16 C3 110.0(2) . . ?
C17 C16 C18 109.5(2) . . ?
C17 C16 C19 107.7(2) . . ?
C19 C16 C3 112.4(2) . . ?
C19 C16 C18 108.0(2) . . ?
C16 C17 H17A 109.5 . . ?
C16 C17 H17B 109.5 . . ?
C16 C17 H17C 109.5 . . ?
H17A C17 H17B 109.5 . . ?
H17A C17 H17C 109.5 . . ?
H17B C17 H17C 109.5 . . ?
C16 C18 H18A 109.5 . . ?
C16 C18 H18B 109.5 . . ?
C16 C18 H18C 109.5 . . ?
H18A C18 H18B 109.5 . . ?
H18A C18 H18C 109.5 . . ?
H18B C18 H18C 109.5 . . ?
C16 C19 H19A 109.5 . . ?
C16 C19 H19B 109.5 . . ?
C16 C19 H19C 109.5 . . ?
H19A C19 H19B 109.5 . . ?
H19A C19 H19C 109.5 . . ?
H19B C19 H19C 109.5 . . ?
C10 C20 C23 109.0(3) . . ?
C21 C20 C10 112.7(3) . . ?
C21 C20 C22 109.0(4) . . ?
C21 C20 C23 107.9(4) . . ?
C22 C20 C10 109.4(3) . . ?
C22 C20 C23 108.7(4) . . ?
C20 C21 H21A 109.5 . . ?
C20 C21 H21B 109.5 . . ?
C20 C21 H21C 109.5 . . ?
H21A C21 H21B 109.5 . . ?
H21A C21 H21C 109.5 . . ?
H21B C21 H21C 109.5 . . ?
C20 C22 H22A 109.5 . . ?
C20 C22 H22B 109.5 . . ?
C20 C22 H22C 109.5 . . ?
H22A C22 H22B 109.5 . . ?
H22A C22 H22C 109.5 . . ?
H22B C22 H22C 109.5 . . ?
C20 C23 H23A 109.5 . . ?
C20 C23 H23B 109.5 . . ?
C20 C23 H23C 109.5 . . ?
H23A C23 H23B 109.5 . . ?
H23A C23 H23C 109.5 . . ?
H23B C23 H23C 109.5 . . ?
C25 C24 N1 119.6(2) . . ?
C25 C24 C29 122.0(2) . . ?
C29 C24 N1 118.4(2) . . ?
C24 C25 C26 117.5(3) . . ?
C24 C25 C33 122.8(2) . . ?
C26 C25 C33 119.7(3) . . ?
C25 C26 H26 119.4 . . ?
C27 C26 C25 121.1(3) . . ?
C27 C26 H26 119.4 . . ?
C26 C27 H27 119.7 . . ?
C28 C27 C26 120.7(2) . . ?
C28 C27 H27 119.7 . . ?
C27 C28 H28 119.6 . . ?
C27 C28 C29 120.8(3) . . ?
C29 C28 H28 119.6 . . ?
C24 C29 C30 122.7(2) . . ?
C28 C29 C24 117.8(3) . . ?
C28 C29 C30 119.4(3) . . ?
C29 C30 H30 107.8 . . ?
C29 C30 C32 111.0(3) . . ?
C31 C30 C29 112.1(3) . . ?
C31 C30 H30 107.8 . . ?
C31 C30 C32 110.3(3) . . ?
C32 C30 H30 107.8 . . ?
C30 C31 H31A 109.5 . . ?
C30 C31 H31B 109.5 . . ?
C30 C31 H31C 109.5 . . ?
H31A C31 H31B 109.5 . . ?
H31A C31 H31C 109.5 . . ?
H31B C31 H31C 109.5 . . ?
C30 C32 H32A 109.5 . . ?
C30 C32 H32B 109.5 . . ?
C30 C32 H32C 109.5 . . ?
H32A C32 H32B 109.5 . . ?
H32A C32 H32C 109.5 . . ?
H32B C32 H32C 109.5 . . ?
C25 C33 H33 107.7 . . ?
C25 C33 C34 111.5(3) . . ?
C25 C33 C35 112.2(3) . . ?
C34 C33 H33 107.7 . . ?
C35 C33 H33 107.7 . . ?
C35 C33 C34 109.9(3) . . ?
C33 C34 H34A 109.5 . . ?
C33 C34 H34B 109.5 . . ?
C33 C34 H34C 109.5 . . ?
H34A C34 H34B 109.5 . . ?
H34A C34 H34C 109.5 . . ?
H34B C34 H34C 109.5 . . ?
C33 C35 H35A 109.5 . . ?
C33 C35 H35B 109.5 . . ?
C33 C35 H35C 109.5 . . ?
H35A C35 H35B 109.5 . . ?
H35A C35 H35C 109.5 . . ?
H35B C35 H35C 109.5 . . ?
C37 C36 N2 118.6(3) . . ?
C41 C36 N2 119.4(3) . . ?
C41 C36 C37 121.9(3) . . ?
C36 C37 C45 122.1(3) . . ?
C38 C37 C36 117.4(3) . . ?
C38 C37 C45 120.5(3) . . ?
C37 C38 H38 119.3 . . ?
C39 C38 C37 121.3(3) . . ?
C39 C38 H38 119.3 . . ?
C38 C39 H39 119.7 . . ?
C40 C39 C38 120.6(3) . . ?
C40 C39 H39 119.7 . . ?
C39 C40 H40 119.7 . . ?
C39 C40 C41 120.6(3) . . ?
C41 C40 H40 119.7 . . ?
C36 C41 C40 118.1(3) . . ?
C36 C41 C42 122.3(3) . . ?
C40 C41 C42 119.6(3) . . ?
C41 C42 H42 108.4 . . ?
C41 C42 C43 111.9(3) . . ?
C41 C42 C44 110.5(3) . . ?
C43 C42 H42 108.4 . . ?
C43 C42 C44 109.2(3) . . ?
C44 C42 H42 108.4 . . ?
C42 C43 H43A 109.5 . . ?
C42 C43 H43B 109.5 . . ?
C42 C43 H43C 109.5 . . ?
H43A C43 H43B 109.5 . . ?
H43A C43 H43C 109.5 . . ?
H43B C43 H43C 109.5 . . ?
C42 C44 H44A 109.5 . . ?
C42 C44 H44B 109.5 . . ?
C42 C44 H44C 109.5 . . ?
H44A C44 H44B 109.5 . . ?
H44A C44 H44C 109.5 . . ?
H44B C44 H44C 109.5 . . ?
C37 C45 H45 107.5 . . ?
C37 C45 C46 113.4(3) . . ?
C46 C45 H45 107.5 . . ?
C47 C45 C37 110.6(3) . . ?
C47 C45 H45 107.5 . . ?
C47 C45 C46 110.2(4) . . ?
C45 C46 H46A 109.5 . . ?
C45 C46 H46B 109.5 . . ?
C45 C46 H46C 109.5 . . ?
H46A C46 H46B 109.5 . . ?
H46A C46 H46C 109.5 . . ?
H46B C46 H46C 109.5 . . ?
C45 C47 H47A 109.5 . . ?
C45 C47 H47B 109.5 . . ?
C45 C47 H47C 109.5 . . ?
H47A C47 H47B 109.5 . . ?
H47A C47 H47C 109.5 . . ?
H47B C47 H47C 109.5 . . ?
F1 B1 N1 114.4(2) . . ?
F1 B1 N2 113.9(2) . . ?
N1 B1 N2 131.7(2) . . ?
C48 N3 C71 115.4(2) . . ?
C48 N3 B2 129.0(2) . . ?
B2 N3 C71 115.5(2) . . ?
C55 N4 C83 115.6(2) . . ?
C55 N4 B2 129.9(3) . . ?
B2 N4 C83 114.5(2) . . ?
C49 C48 N3 120.1(2) . . ?
C49 C48 C53 117.5(2) . . ?
C53 C48 N3 122.3(2) . . ?
C48 C49 H49 118.4 . . ?
C50 C49 C48 123.1(3) . . ?
C50 C49 H49 118.4 . . ?
C49 C50 C51 118.6(3) . . ?
C49 C50 C63 119.1(3) . . ?
C51 C50 C63 122.2(3) . . ?
C50 C51 H51 120.5 . . ?
C52 C51 C50 119.0(2) . . ?
C52 C51 H51 120.5 . . ?
C51 C52 C53 122.2(3) . . ?
C51 C52 C60 127.1(2) . . ?
C53 C52 C60 110.6(2) . . ?
C48 C53 C54 132.3(2) . . ?
C52 C53 C48 119.5(2) . . ?
C52 C53 C54 108.2(2) . . ?
C55 C54 C53 131.9(3) . . ?
C59 C54 C53 108.8(2) . . ?
C59 C54 C55 119.3(3) . . ?
C54 C55 N4 121.7(3) . . ?
C56 C55 N4 120.7(3) . . ?
C56 C55 C54 117.7(3) . . ?
C55 C56 H56 118.4 . . ?
C55 C56 C57 123.2(3) . . ?
C57 C56 H56 118.4 . . ?
C56 C57 C67 119.6(3) . . ?
C58 C57 C56 118.1(3) . . ?
C58 C57 C67 122.3(3) . . ?
C57 C58 H58 120.3 . . ?
C59 C58 C57 119.4(3) . . ?
C59 C58 H58 120.3 . . ?
C54 C59 C58 122.3(3) . . ?
C54 C59 C60 111.0(2) . . ?
C58 C59 C60 126.7(3) . . ?
C52 C60 C61 112.62(19) . . ?
C52 C60 C62 110.6(2) . . ?
C59 C60 C52 101.3(2) . . ?
C59 C60 C61 111.2(2) . . ?
C59 C60 C62 111.8(2) . . ?
C62 C60 C61 109.1(2) . . ?
C60 C61 H61A 109.5 . . ?
C60 C61 H61B 109.5 . . ?
C60 C61 H61C 109.5 . . ?
H61A C61 H61B 109.5 . . ?
H61A C61 H61C 109.5 . . ?
H61B C61 H61C 109.5 . . ?
C60 C62 H62A 109.5 . . ?
C60 C62 H62B 109.5 . . ?
C60 C62 H62C 109.5 . . ?
H62A C62 H62B 109.5 . . ?
H62A C62 H62C 109.5 . . ?
H62B C62 H62C 109.5 . . ?
C50 C63 C66 109.4(3) . . ?
C64 C63 C50 110.3(3) . . ?
C64 C63 C65 111.6(4) . . ?
C64 C63 C66 110.0(4) . . ?
C65 C63 C50 112.4(3) . . ?
C65 C63 C66 102.9(3) . . ?
C63 C64 H64A 109.5 . . ?
C63 C64 H64B 109.5 . . ?
C63 C64 H64C 109.5 . . ?
H64A C64 H64B 109.5 . . ?
H64A C64 H64C 109.5 . . ?
H64B C64 H64C 109.5 . . ?
C63 C65 H65A 109.5 . . ?
C63 C65 H65B 109.5 . . ?
C63 C65 H65C 109.5 . . ?
H65A C65 H65B 109.5 . . ?
H65A C65 H65C 109.5 . . ?
H65B C65 H65C 109.5 . . ?
C63 C66 H66A 109.5 . . ?
C63 C66 H66B 109.5 . . ?
C63 C66 H66C 109.5 . . ?
H66A C66 H66B 109.5 . . ?
H66A C66 H66C 109.5 . . ?
H66B C66 H66C 109.5 . . ?
C57 C67 C69 105.7(3) . . ?
C57 C67 C69A 104.7(4) . . ?
C68 C67 C57 111.1(4) . . ?
C68 C67 C69 106.0(3) . . ?
C68A C67 C57 117.6(5) . . ?
C68A C67 C69A 103.1(6) . . ?
C70 C67 C57 112.8(4) . . ?
C70 C67 C68 114.5(4) . . ?
C70 C67 C69 106.0(3) . . ?
C70A C67 C57 111.8(5) . . ?
C70A C67 C68A 114.1(5) . . ?
C70A C67 C69A 103.6(5) . . ?
C67 C68 H68A 109.5 . . ?
C67 C68 H68B 109.5 . . ?
C67 C68 H68C 109.5 . . ?
H68A C68 H68B 109.5 . . ?
H68A C68 H68C 109.5 . . ?
H68B C68 H68C 109.5 . . ?
C67 C68A H68D 109.5 . . ?
C67 C68A H68E 109.5 . . ?
C67 C68A H68F 109.5 . . ?
H68D C68A H68E 109.5 . . ?
H68D C68A H68F 109.5 . . ?
H68E C68A H68F 109.5 . . ?
C67 C69 H69A 109.5 . . ?
C67 C69 H69B 109.5 . . ?
C67 C69 H69C 109.5 . . ?
H69A C69 H69B 109.5 . . ?
H69A C69 H69C 109.5 . . ?
H69B C69 H69C 109.5 . . ?
C67 C69A H69D 109.5 . . ?
C67 C69A H69E 109.5 . . ?
C67 C69A H69F 109.5 . . ?
H69D C69A H69E 109.5 . . ?
H69D C69A H69F 109.5 . . ?
H69E C69A H69F 109.5 . . ?
C67 C70 H70A 109.5 . . ?
C67 C70 H70B 109.5 . . ?
C67 C70 H70C 109.5 . . ?
H70A C70 H70B 109.5 . . ?
H70A C70 H70C 109.5 . . ?
H70B C70 H70C 109.5 . . ?
C67 C70A H70D 109.5 . . ?
C67 C70A H70E 109.5 . . ?
C67 C70A H70F 109.5 . . ?
H70D C70A H70E 109.5 . . ?
H70D C70A H70F 109.5 . . ?
H70E C70A H70F 109.5 . . ?
C72 C71 N3 118.7(2) . . ?
C72 C71 C76 121.9(3) . . ?
C76 C71 N3 119.5(3) . . ?
C71 C72 C73 118.3(3) . . ?
C71 C72 C80 122.2(3) . . ?
C73 C72 C80 119.5(3) . . ?
C72 C73 H73 119.7 . . ?
C74 C73 C72 120.6(4) . . ?
C74 C73 H73 119.7 . . ?
C73 C74 H74 120.0 . . ?
C75 C74 C73 120.0(3) . . ?
C75 C74 H74 120.0 . . ?
C74 C75 H75 119.1 . . ?
C74 C75 C76 121.9(3) . . ?
C76 C75 H75 119.1 . . ?
C71 C76 C77 121.5(3) . . ?
C75 C76 C71 117.4(3) . . ?
C75 C76 C77 121.1(3) . . ?
C76 C77 H77 108.4 . . ?
C76 C77 C78 112.8(3) . . ?
C76 C77 C79 109.9(3) . . ?
C78 C77 H77 108.4 . . ?
C78 C77 C79 108.9(3) . . ?
C79 C77 H77 108.4 . . ?
C77 C78 H78A 109.5 . . ?
C77 C78 H78B 109.5 . . ?
C77 C78 H78C 109.5 . . ?
H78A C78 H78B 109.5 . . ?
H78A C78 H78C 109.5 . . ?
H78B C78 H78C 109.5 . . ?
C77 C79 H79A 109.5 . . ?
C77 C79 H79B 109.5 . . ?
C77 C79 H79C 109.5 . . ?
H79A C79 H79B 109.5 . . ?
H79A C79 H79C 109.5 . . ?
H79B C79 H79C 109.5 . . ?
C72 C80 H80 107.2 . . ?
C81 C80 C72 112.2(4) . . ?
C81 C80 H80 107.2 . . ?
C82 C80 C72 112.2(4) . . ?
C82 C80 H80 107.2 . . ?
C82 C80 C81 110.6(4) . . ?
C80 C81 H81A 109.5 . . ?
C80 C81 H81B 109.5 . . ?
C80 C81 H81C 109.5 . . ?
H81A C81 H81B 109.5 . . ?
H81A C81 H81C 109.5 . . ?
H81B C81 H81C 109.5 . . ?
C80 C82 H82A 109.5 . . ?
C80 C82 H82B 109.5 . . ?
C80 C82 H82C 109.5 . . ?
H82A C82 H82B 109.5 . . ?
H82A C82 H82C 109.5 . . ?
H82B C82 H82C 109.5 . . ?
C84 C83 N4 117.9(3) . . ?
C84 C83 C88 122.6(3) . . ?
C88 C83 N4 119.5(3) . . ?
C83 C84 C85 117.0(3) . . ?
C83 C84 C92 122.4(3) . . ?
C85 C84 C92 120.6(3) . . ?
C84 C85 H85 119.5 . . ?
C86 C85 C84 121.0(4) . . ?
C86 C85 H85 119.5 . . ?
C85 C86 H86 119.6 . . ?
C87 C86 C85 120.7(4) . . ?
C87 C86 H86 119.6 . . ?
C86 C87 H87 119.5 . . ?
C86 C87 C88 121.1(3) . . ?
C88 C87 H87 119.5 . . ?
C83 C88 C89 122.5(3) . . ?
C87 C88 C83 117.5(4) . . ?
C87 C88 C89 120.0(3) . . ?
C88 C89 H89 107.6 . . ?
C88 C89 C90 112.7(3) . . ?
C88 C89 C91 112.0(4) . . ?
C90 C89 H89 107.6 . . ?
C91 C89 H89 107.6 . . ?
C91 C89 C90 109.2(3) . . ?
C89 C90 H90A 109.5 . . ?
C89 C90 H90B 109.5 . . ?
C89 C90 H90C 109.5 . . ?
H90A C90 H90B 109.5 . . ?
H90A C90 H90C 109.5 . . ?
H90B C90 H90C 109.5 . . ?
C89 C91 H91A 109.5 . . ?
C89 C91 H91B 109.5 . . ?
C89 C91 H91C 109.5 . . ?
H91A C91 H91B 109.5 . . ?
H91A C91 H91C 109.5 . . ?
H91B C91 H91C 109.5 . . ?
C84 C92 H92 106.7 . . ?
C93 C92 C84 112.4(4) . . ?
C93 C92 H92 106.7 . . ?
C93 C92 C94 112.3(5) . . ?
C94 C92 C84 111.6(4) . . ?
C94 C92 H92 106.7 . . ?
C92 C93 H93A 109.5 . . ?
C92 C93 H93B 109.5 . . ?
C92 C93 H93C 109.5 . . ?
H93A C93 H93B 109.5 . . ?
H93A C93 H93C 109.5 . . ?
H93B C93 H93C 109.5 . . ?
C92 C94 H94A 109.5 . . ?
C92 C94 H94B 109.5 . . ?
C92 C94 H94C 109.5 . . ?
H94A C94 H94B 109.5 . . ?
H94A C94 H94C 109.5 . . ?
H94B C94 H94C 109.5 . . ?
F2 B2 N3 114.4(3) . . ?
F2 B2 N4 114.6(3) . . ?
N3 B2 N4 131.0(2) . . ?
C95 N5 C118 115.6(2) . . ?
C95 N5 B3 129.03(19) . . ?
B3 N5 C118 115.35(19) . . ?
C102 N6 C130 114.6(2) . . ?
B3 N6 C102 129.0(2) . . ?
B3 N6 C130 116.4(2) . . ?
C96 C95 N5 120.4(2) . . ?
C96 C95 C100 117.7(2) . . ?
C100 C95 N5 121.9(2) . . ?
C95 C96 H96 118.3 . . ?
C95 C96 C97 123.3(2) . . ?
C97 C96 H96 118.3 . . ?
C96 C97 C110 119.5(2) . . ?
C98 C97 C96 117.9(2) . . ?
C98 C97 C110 122.6(2) . . ?
C97 C98 H98 120.5 . . ?
C99 C98 C97 119.1(2) . . ?
C99 C98 H98 120.5 . . ?
C98 C99 C100 122.8(2) . . ?
C98 C99 C107 126.6(2) . . ?
C100 C99 C107 110.6(2) . . ?
C95 C100 C101 132.0(2) . . ?
C99 C100 C95 119.2(2) . . ?
C99 C100 C101 108.8(2) . . ?
C102 C101 C100 132.9(2) . . ?
C102 C101 C106 119.2(2) . . ?
C106 C101 C100 107.9(2) . . ?
C101 C102 N6 121.6(2) . . ?
C103 C102 N6 120.1(2) . . ?
C103 C102 C101 118.2(2) . . ?
C102 C103 H103 118.6 . . ?
C102 C103 C104 122.9(3) . . ?
C104 C103 H103 118.6 . . ?
C103 C104 C114 118.5(3) . . ?
C105 C104 C103 118.3(3) . . ?
C105 C104 C114 123.1(2) . . ?
C104 C105 H105 120.1 . . ?
C104 C105 C106 119.8(2) . . ?
C106 C105 H105 120.1 . . ?
C101 C106 C107 111.1(2) . . ?
C105 C106 C101 121.6(3) . . ?
C105 C106 C107 127.3(2) . . ?
C99 C107 C108 111.4(2) . . ?
C99 C107 C109 110.9(2) . . ?
C106 C107 C99 101.5(2) . . ?
C106 C107 C108 112.0(2) . . ?
C106 C107 C109 110.4(2) . . ?
C108 C107 C109 110.3(2) . . ?
C107 C108 H10A 109.5 . . ?
C107 C108 H10B 109.5 . . ?
C107 C108 H10C 109.5 . . ?
H10A C108 H10B 109.5 . . ?
H10A C108 H10C 109.5 . . ?
H10B C108 H10C 109.5 . . ?
C107 C109 H10D 109.5 . . ?
C107 C109 H10E 109.5 . . ?
C107 C109 H10F 109.5 . . ?
H10D C109 H10E 109.5 . . ?
H10D C109 H10F 109.5 . . ?
H10E C109 H10F 109.5 . . ?
C97 C110 C111 110.1(2) . . ?
C97 C110 C112 109.0(2) . . ?
C97 C110 C113 112.3(2) . . ?
C112 C110 C111 108.9(2) . . ?
C113 C110 C111 108.0(2) . . ?
C113 C110 C112 108.5(2) . . ?
C110 C111 H11A 109.5 . . ?
C110 C111 H11B 109.5 . . ?
C110 C111 H11C 109.5 . . ?
H11A C111 H11B 109.5 . . ?
H11A C111 H11C 109.5 . . ?
H11B C111 H11C 109.5 . . ?
C110 C112 H11D 109.5 . . ?
C110 C112 H11E 109.5 . . ?
C110 C112 H11F 109.5 . . ?
H11D C112 H11E 109.5 . . ?
H11D C112 H11F 109.5 . . ?
H11E C112 H11F 109.5 . . ?
C110 C113 H11G 109.5 . . ?
C110 C113 H11H 109.5 . . ?
C110 C113 H11I 109.5 . . ?
H11G C113 H11H 109.5 . . ?
H11G C113 H11I 109.5 . . ?
H11H C113 H11I 109.5 . . ?
C115 C114 C104 111.5(3) . . ?
C115 C114 C116 108.8(3) . . ?
C116 C114 C104 109.5(3) . . ?
C117 C114 C104 109.4(2) . . ?
C117 C114 C115 108.4(3) . . ?
C117 C114 C116 109.3(4) . . ?
C114 C115 H11J 109.5 . . ?
C114 C115 H11K 109.5 . . ?
C114 C115 H11L 109.5 . . ?
H11J C115 H11K 109.5 . . ?
H11J C115 H11L 109.5 . . ?
H11K C115 H11L 109.5 . . ?
C114 C116 H11M 109.5 . . ?
C114 C116 H11N 109.5 . . ?
C114 C116 H11O 109.5 . . ?
H11M C116 H11N 109.5 . . ?
H11M C116 H11O 109.5 . . ?
H11N C116 H11O 109.5 . . ?
C114 C117 H11P 109.5 . . ?
C114 C117 H11Q 109.5 . . ?
C114 C117 H11R 109.5 . . ?
H11P C117 H11Q 109.5 . . ?
H11P C117 H11R 109.5 . . ?
H11Q C117 H11R 109.5 . . ?
C119 C118 N5 118.1(2) . . ?
C119 C118 C123 122.1(2) . . ?
C123 C118 N5 119.8(2) . . ?
C118 C119 C120 117.9(3) . . ?
C118 C119 C127 122.9(2) . . ?
C120 C119 C127 119.2(2) . . ?
C119 C120 H120 119.5 . . ?
C121 C120 C119 121.0(3) . . ?
C121 C120 H120 119.5 . . ?
C120 C121 H121 119.8 . . ?
C120 C121 C122 120.4(2) . . ?
C122 C121 H121 119.8 . . ?
C121 C122 H122 119.8 . . ?
C121 C122 C123 120.4(3) . . ?
C123 C122 H122 119.8 . . ?
C118 C123 C122 118.1(3) . . ?
C118 C123 C124 123.3(2) . . ?
C122 C123 C124 118.6(3) . . ?
C123 C124 H124 107.8 . . ?
C123 C124 C125 111.5(2) . . ?
C123 C124 C126 111.6(3) . . ?
C125 C124 H124 107.8 . . ?
C126 C124 H124 107.8 . . ?
C126 C124 C125 110.1(3) . . ?
C124 C125 H12A 109.5 . . ?
C124 C125 H12B 109.5 . . ?
C124 C125 H12C 109.5 . . ?
H12A C125 H12B 109.5 . . ?
H12A C125 H12C 109.5 . . ?
H12B C125 H12C 109.5 . . ?
C124 C126 H12D 109.5 . . ?
C124 C126 H12E 109.5 . . ?
C124 C126 H12F 109.5 . . ?
H12D C126 H12E 109.5 . . ?
H12D C126 H12F 109.5 . . ?
H12E C126 H12F 109.5 . . ?
C119 C127 H127 108.2 . . ?
C119 C127 C129 112.0(3) . . ?
C128 C127 C119 110.9(3) . . ?
C128 C127 H127 108.2 . . ?
C128 C127 C129 109.2(3) . . ?
C129 C127 H127 108.2 . . ?
C127 C128 H12G 109.5 . . ?
C127 C128 H12H 109.5 . . ?
C127 C128 H12I 109.5 . . ?
H12G C128 H12H 109.5 . . ?
H12G C128 H12I 109.5 . . ?
H12H C128 H12I 109.5 . . ?
C127 C129 H12J 109.5 . . ?
C127 C129 H12K 109.5 . . ?
C127 C129 H12L 109.5 . . ?
H12J C129 H12K 109.5 . . ?
H12J C129 H12L 109.5 . . ?
H12K C129 H12L 109.5 . . ?
C131 C130 N6 119.0(2) . . ?
C131 C130 C135 122.0(3) . . ?
C135 C130 N6 118.9(2) . . ?
C130 C131 C132 118.1(3) . . ?
C130 C131 C139 122.0(3) . . ?
C132 C131 C139 119.9(3) . . ?
C131 C132 H132 119.4 . . ?
C133 C132 C131 121.1(3) . . ?
C133 C132 H132 119.4 . . ?
C132 C133 H133 119.9 . . ?
C132 C133 C134 120.2(3) . . ?
C134 C133 H133 119.9 . . ?
C133 C134 H134 119.5 . . ?
C133 C134 C135 121.0(3) . . ?
C135 C134 H134 119.5 . . ?
C130 C135 C136 122.5(3) . . ?
C134 C135 C130 117.6(3) . . ?
C134 C135 C136 119.9(3) . . ?
C135 C136 H136 108.3 . . ?
C135 C136 C137 111.6(2) . . ?
C135 C136 C138 110.1(2) . . ?
C137 C136 H136 108.3 . . ?
C137 C136 C138 110.2(3) . . ?
C138 C136 H136 108.3 . . ?
C136 C137 H13A 109.5 . . ?
C136 C137 H13B 109.5 . . ?
C136 C137 H13C 109.5 . . ?
H13A C137 H13B 109.5 . . ?
H13A C137 H13C 109.5 . . ?
H13B C137 H13C 109.5 . . ?
C136 C138 H13D 109.5 . . ?
C136 C138 H13E 109.5 . . ?
C136 C138 H13F 109.5 . . ?
H13D C138 H13E 109.5 . . ?
H13D C138 H13F 109.5 . . ?
H13E C138 H13F 109.5 . . ?
C131 C139 H139 107.7 . . ?
C131 C139 C141 112.5(3) . . ?
C140 C139 C131 110.3(3) . . ?
C140 C139 H139 107.7 . . ?
C140 C139 C141 110.7(3) . . ?
C141 C139 H139 107.7 . . ?
C139 C140 H14D 109.5 . . ?
C139 C140 H14E 109.5 . . ?
C139 C140 H14F 109.5 . . ?
H14D C140 H14E 109.5 . . ?
H14D C140 H14F 109.5 . . ?
H14E C140 H14F 109.5 . . ?
C139 C141 H14G 109.5 . . ?
C139 C141 H14H 109.5 . . ?
C139 C141 H14I 109.5 . . ?
H14G C141 H14H 109.5 . . ?
H14G C141 H14I 109.5 . . ?
H14H C141 H14I 109.5 . . ?
F3 B3 N5 114.0(2) . . ?
F3 B3 N6 114.2(2) . . ?
N6 B3 N5 131.7(2) . . ?
C142 C143 H143 120.0 . . ?
C142 C143 C144 120.0 . . ?
C144 C143 H143 120.0 . . ?
C143 C142 H142 120.0 . . ?
C143 C142 C147 120.0 . . ?
C147 C142 H142 120.0 . . ?
C142 C147 H147 120.0 . . ?
C146 C147 C142 120.0 . . ?
C146 C147 H147 120.0 . . ?
C147 C146 H146 120.0 . . ?
C147 C146 C145 120.0 . . ?
C145 C146 H146 120.0 . . ?
C146 C145 H145 120.0 . . ?
C144 C145 C146 120.0 . . ?
C144 C145 H145 120.0 . . ?
C143 C144 H144 120.0 . . ?
C145 C144 C143 120.0 . . ?
C145 C144 H144 120.0 . . ?
C153 C148 H148 120.0 . . ?
C153 C148 C149 120.0 . . ?
C149 C148 H148 120.0 . . ?
C148 C153 H153 120.0 . . ?
C152 C153 C148 120.0 . . ?
C152 C153 H153 120.0 . . ?
C153 C152 H152 120.0 . . ?
C153 C152 C151 120.0 . . ?
C151 C152 H152 120.0 . . ?
C152 C151 H151 120.0 . . ?
C152 C151 C150 120.0 . . ?
C150 C151 H151 120.0 . . ?
C151 C150 H150 120.0 . . ?
C149 C150 C151 120.0 . . ?
C149 C150 H150 120.0 . . ?
C148 C149 H149 120.0 . . ?
C150 C149 C148 120.0 . . ?
C150 C149 H149 120.0 . . ?
C250 C251 H251 120.0 . . ?
C250 C251 C252 120.0 . . ?
C252 C251 H251 120.0 . . ?
C251 C250 H250 120.0 . . ?
C251 C250 C249 120.0 . . ?
C249 C250 H250 120.0 . . ?
C250 C249 H249 120.0 . . ?
C248 C249 C250 120.0 . . ?
C248 C249 H249 120.0 . . ?
C249 C248 H248 120.0 . . ?
C253 C248 C249 120.0 . . ?
C253 C248 H248 120.0 . . ?
C248 C253 H253 120.0 . . ?
C252 C253 C248 120.0 . . ?
C252 C253 H253 120.0 . . ?
C251 C252 H252 120.0 . . ?
C253 C252 C251 120.0 . . ?
C253 C252 H252 120.0 . . ?
C159 C154 H154 120.0 . . ?
C159 C154 C155 120.0 . . ?
C155 C154 H154 120.0 . . ?
C154 C159 H159 120.0 . . ?
C154 C159 C158 120.0 . . ?
C158 C159 H159 120.0 . . ?
C159 C158 H158 120.0 . . ?
C157 C158 C159 120.0 . . ?
C157 C158 H158 120.0 . . ?
C158 C157 H157 120.0 . . ?
C158 C157 C156 120.0 . . ?
C156 C157 H157 120.0 . . ?
C157 C156 H156 120.0 . . ?
C155 C156 C157 120.0 . . ?
C155 C156 H156 120.0 . . ?
C154 C155 H155 120.0 . . ?
C156 C155 C154 120.0 . . ?
C156 C155 H155 120.0 . . ?
C165 C160 H160 120.0 . . ?
C165 C160 C161 120.0 . . ?
C161 C160 H160 120.0 . . ?
C160 C165 H165 120.0 . . ?
C164 C165 C160 120.0 . . ?
C164 C165 H165 120.0 . . ?
C165 C164 H164 120.0 . . ?
C165 C164 C163 120.0 . . ?
C163 C164 H164 120.0 . . ?
C164 C163 H163 120.0 . . ?
C162 C163 C164 120.0 . . ?
C162 C163 H163 120.0 . . ?
C163 C162 H162 120.0 . . ?
C163 C162 C161 120.0 . . ?
C161 C162 H162 120.0 . . ?
C160 C161 H161 120.0 . . ?
C162 C161 C160 120.0 . . ?
C162 C161 H161 120.0 . . ?
C264 C265 H265 120.0 . . ?
C264 C265 C260 120.0 . . ?
C260 C265 H265 120.0 . . ?
C265 C264 H264 120.0 . . ?
C263 C264 C265 120.0 . . ?
C263 C264 H264 120.0 . . ?
C264 C263 H263 120.0 . . ?
C264 C263 C262 120.0 . . ?
C262 C263 H263 120.0 . . ?
C263 C262 H262 120.0 . . ?
C263 C262 C261 120.0 . . ?
C261 C262 H262 120.0 . . ?
C262 C261 H261 120.0 . . ?
C260 C261 C262 120.0 . . ?
C260 C261 H261 120.0 . . ?
C265 C260 H260 120.0 . . ?
C261 C260 C265 120.0 . . ?
C261 C260 H260 120.0 . . ?
C170 C169 H169 120.0 . . ?
C170 C169 C168 120.0 . . ?
C168 C169 H169 120.0 . . ?
C169 C170 H170 120.0 . . ?
C171 C170 C169 120.0 . . ?
C171 C170 H170 120.0 . . ?
C170 C171 H171 120.0 . . ?
C170 C171 C166 120.0 . . ?
C166 C171 H171 120.0 . . ?
C171 C166 H166 120.0 . . ?
C171 C166 C167 120.0 . . ?
C167 C166 H166 120.0 . . ?
C166 C167 H167 120.0 . . ?
C166 C167 C168 120.0 . . ?
C168 C167 H167 120.0 . . ?
C169 C168 H168 120.0 . . ?
C167 C168 C169 120.0 . . ?
C167 C168 H168 120.0 . . ?
C177 C172 H172 120.0 . . ?
C177 C172 C173 120.0 . . ?
C173 C172 H172 120.0 . . ?
C172 C177 H177 120.0 . . ?
C176 C177 C172 120.0 . . ?
C176 C177 H177 120.0 . . ?
C177 C176 H176 120.0 . . ?
C175 C176 C177 120.0 . . ?
C175 C176 H176 120.0 . . ?
C176 C175 H175 120.0 . . ?
C176 C175 C174 120.0 . . ?
C174 C175 H175 120.0 . . ?
C175 C174 H174 120.0 . . ?
C173 C174 C175 120.0 . . ?
C173 C174 H174 120.0 . . ?
C172 C173 H173 120.0 . . ?
C174 C173 C172 120.0 . . ?
C174 C173 H173 120.0 . . ?

loop_
_geom_bond_atom_site_label_1
_geom_bond_atom_site_label_2
_geom_bond_distance
_geom_bond_site_symmetry_2
_geom_bond_publ_flag
F1 B1 1.348(3) . ?
N1 C1 1.419(3) . ?
N1 C24 1.459(3) . ?
N1 B1 1.428(4) . ?
N2 C8 1.417(3) . ?
N2 C36 1.452(4) . ?
N2 B1 1.428(3) . ?
C1 C2 1.394(4) . ?
C1 C6 1.400(3) . ?
C2 H2 0.9500 . ?
C2 C3 1.410(4) . ?
C3 C4 1.389(4) . ?
C3 C16 1.535(4) . ?
C4 H4 0.9500 . ?
C4 C5 1.385(4) . ?
C5 C6 1.398(4) . ?
C5 C13 1.524(3) . ?
C6 C7 1.477(4) . ?
C7 C8 1.393(4) . ?
C7 C12 1.395(4) . ?
C8 C9 1.399(4) . ?
C9 H9 0.9500 . ?
C9 C10 1.398(4) . ?
C10 C11 1.388(4) . ?
C10 C20 1.533(4) . ?
C11 H11 0.9500 . ?
C11 C12 1.390(4) . ?
C12 C13 1.513(4) . ?
C13 C14 1.534(5) . ?
C13 C15 1.533(4) . ?
C14 H14A 0.9800 . ?
C14 H14B 0.9800 . ?
C14 H14C 0.9800 . ?
C15 H15A 0.9800 . ?
C15 H15B 0.9800 . ?
C15 H15C 0.9800 . ?
C16 C17 1.527(4) . ?
C16 C18 1.540(4) . ?
C16 C19 1.530(4) . ?
C17 H17A 0.9800 . ?
C17 H17B 0.9800 . ?
C17 H17C 0.9800 . ?
C18 H18A 0.9800 . ?
C18 H18B 0.9800 . ?
C18 H18C 0.9800 . ?
C19 H19A 0.9800 . ?
C19 H19B 0.9800 . ?
C19 H19C 0.9800 . ?
C20 C21 1.511(5) . ?
C20 C22 1.522(6) . ?
C20 C23 1.539(7) . ?
C21 H21A 0.9800 . ?
C21 H21B 0.9800 . ?
C21 H21C 0.9800 . ?
C22 H22A 0.9800 . ?
C22 H22B 0.9800 . ?
C22 H22C 0.9800 . ?
C23 H23A 0.9800 . ?
C23 H23B 0.9800 . ?
C23 H23C 0.9800 . ?
C24 C25 1.392(4) . ?
C24 C29 1.402(4) . ?
C25 C26 1.405(4) . ?
C25 C33 1.516(4) . ?
C26 H26 0.9500 . ?
C26 C27 1.373(5) . ?
C27 H27 0.9500 . ?
C27 C28 1.368(5) . ?
C28 H28 0.9500 . ?
C28 C29 1.402(4) . ?
C29 C30 1.516(4) . ?
C30 H30 1.0000 . ?
C30 C31 1.511(6) . ?
C30 C32 1.542(5) . ?
C31 H31A 0.9800 . ?
C31 H31B 0.9800 . ?
C31 H31C 0.9800 . ?
C32 H32A 0.9800 . ?
C32 H32B 0.9800 . ?
C32 H32C 0.9800 . ?
C33 H33 1.0000 . ?
C33 C34 1.535(5) . ?
C33 C35 1.530(5) . ?
C34 H34A 0.9800 . ?
C34 H34B 0.9800 . ?
C34 H34C 0.9800 . ?
C35 H35A 0.9800 . ?
C35 H35B 0.9800 . ?
C35 H35C 0.9800 . ?
C36 C37 1.402(4) . ?
C36 C41 1.400(4) . ?
C37 C38 1.400(4) . ?
C37 C45 1.515(5) . ?
C38 H38 0.9500 . ?
C38 C39 1.375(5) . ?
C39 H39 0.9500 . ?
C39 C40 1.374(5) . ?
C40 H40 0.9500 . ?
C40 C41 1.400(4) . ?
C41 C42 1.516(4) . ?
C42 H42 1.0000 . ?
C42 C43 1.538(4) . ?
C42 C44 1.539(4) . ?
C43 H43A 0.9800 . ?
C43 H43B 0.9800 . ?
C43 H43C 0.9800 . ?
C44 H44A 0.9800 . ?
C44 H44B 0.9800 . ?
C44 H44C 0.9800 . ?
C45 H45 1.0000 . ?
C45 C46 1.522(5) . ?
C45 C47 1.513(5) . ?
C46 H46A 0.9800 . ?
C46 H46B 0.9800 . ?
C46 H46C 0.9800 . ?
C47 H47A 0.9800 . ?
C47 H47B 0.9800 . ?
C47 H47C 0.9800 . ?
F2 B2 1.339(4) . ?
N3 C48 1.418(3) . ?
N3 C71 1.451(4) . ?
N3 B2 1.423(4) . ?
N4 C55 1.415(4) . ?
N4 C83 1.454(4) . ?
N4 B2 1.431(5) . ?
C48 C49 1.395(4) . ?
C48 C53 1.402(4) . ?
C49 H49 0.9500 . ?
C49 C50 1.393(4) . ?
C50 C51 1.398(4) . ?
C50 C63 1.537(4) . ?
C51 H51 0.9500 . ?
C51 C52 1.382(4) . ?
C52 C53 1.397(4) . ?
C52 C60 1.524(4) . ?
C53 C54 1.467(4) . ?
C54 C55 1.408(4) . ?
C54 C59 1.386(4) . ?
C55 C56 1.391(4) . ?
C56 H56 0.9500 . ?
C56 C57 1.401(5) . ?
C57 C58 1.390(5) . ?
C57 C67 1.530(4) . ?
C58 H58 0.9500 . ?
C58 C59 1.389(4) . ?
C59 C60 1.516(4) . ?
C60 C61 1.532(3) . ?
C60 C62 1.525(4) . ?
C61 H61A 0.9800 . ?
C61 H61B 0.9800 . ?
C61 H61C 0.9800 . ?
C62 H62A 0.9800 . ?
C62 H62B 0.9800 . ?
C62 H62C 0.9800 . ?
C63 C64 1.476(6) . ?
C63 C65 1.524(5) . ?
C63 C66 1.565(5) . ?
C64 H64A 0.9800 . ?
C64 H64B 0.9800 . ?
C64 H64C 0.9800 . ?
C65 H65A 0.9800 . ?
C65 H65B 0.9800 . ?
C65 H65C 0.9800 . ?
C66 H66A 0.9800 . ?
C66 H66B 0.9800 . ?
C66 H66C 0.9800 . ?
C67 C68 1.487(6) . ?
C67 C68A 1.515(6) . ?
C67 C69 1.640(5) . ?
C67 C69A 1.612(6) . ?
C67 C70 1.487(6) . ?
C67 C70A 1.509(6) . ?
C68 H68A 0.9800 . ?
C68 H68B 0.9800 . ?
C68 H68C 0.9800 . ?
C68A H68D 0.9800 . ?
C68A H68E 0.9800 . ?
C68A H68F 0.9800 . ?
C69 H69A 0.9800 . ?
C69 H69B 0.9800 . ?
C69 H69C 0.9800 . ?
C69A H69D 0.9800 . ?
C69A H69E 0.9800 . ?
C69A H69F 0.9800 . ?
C70 H70A 0.9800 . ?
C70 H70B 0.9800 . ?
C70 H70C 0.9800 . ?
C70A H70D 0.9800 . ?
C70A H70E 0.9800 . ?
C70A H70F 0.9800 . ?
C71 C72 1.392(5) . ?
C71 C76 1.404(4) . ?
C72 C73 1.407(5) . ?
C72 C80 1.525(4) . ?
C73 H73 0.9500 . ?
C73 C74 1.379(6) . ?
C74 H74 0.9500 . ?
C74 C75 1.374(6) . ?
C75 H75 0.9500 . ?
C75 C76 1.396(5) . ?
C76 C77 1.516(5) . ?
C77 H77 1.0000 . ?
C77 C78 1.528(4) . ?
C77 C79 1.532(5) . ?
C78 H78A 0.9800 . ?
C78 H78B 0.9800 . ?
C78 H78C 0.9800 . ?
C79 H79A 0.9800 . ?
C79 H79B 0.9800 . ?
C79 H79C 0.9800 . ?
C80 H80 1.0000 . ?
C80 C81 1.514(6) . ?
C80 C82 1.509(8) . ?
C81 H81A 0.9800 . ?
C81 H81B 0.9800 . ?
C81 H81C 0.9800 . ?
C82 H82A 0.9800 . ?
C82 H82B 0.9800 . ?
C82 H82C 0.9800 . ?
C83 C84 1.395(5) . ?
C83 C88 1.399(4) . ?
C84 C85 1.398(5) . ?
C84 C92 1.525(5) . ?
C85 H85 0.9500 . ?
C85 C86 1.382(7) . ?
C86 H86 0.9500 . ?
C86 C87 1.357(7) . ?
C87 H87 0.9500 . ?
C87 C88 1.397(5) . ?
C88 C89 1.512(6) . ?
C89 H89 1.0000 . ?
C89 C90 1.536(6) . ?
C89 C91 1.533(4) . ?
C90 H90A 0.9800 . ?
C90 H90B 0.9800 . ?
C90 H90C 0.9800 . ?
C91 H91A 0.9800 . ?
C91 H91B 0.9800 . ?
C91 H91C 0.9800 . ?
C92 H92 1.0000 . ?
C92 C93 1.510(8) . ?
C92 C94 1.517(7) . ?
C93 H93A 0.9800 . ?
C93 H93B 0.9800 . ?
C93 H93C 0.9800 . ?
C94 H94A 0.9800 . ?
C94 H94B 0.9800 . ?
C94 H94C 0.9800 . ?
F3 B3 1.344(3) . ?
N5 C95 1.425(3) . ?
N5 C118 1.464(3) . ?
N5 B3 1.428(4) . ?
N6 C102 1.431(3) . ?
N6 C130 1.457(3) . ?
N6 B3 1.427(3) . ?
C95 C96 1.389(4) . ?
C95 C100 1.406(3) . ?
C96 H96 0.9500 . ?
C96 C97 1.406(4) . ?
C97 C98 1.405(3) . ?
C97 C110 1.532(4) . ?
C98 H98 0.9500 . ?
C98 C99 1.375(4) . ?
C99 C100 1.396(4) . ?
C99 C107 1.529(3) . ?
C100 C101 1.470(4) . ?
C101 C102 1.398(4) . ?
C101 C106 1.410(3) . ?
C102 C103 1.398(4) . ?
C103 H103 0.9500 . ?
C103 C104 1.407(4) . ?
C104 C105 1.387(4) . ?
C104 C114 1.539(4) . ?
C105 H105 0.9500 . ?
C105 C106 1.395(4) . ?
C106 C107 1.510(4) . ?
C107 C108 1.535(4) . ?
C107 C109 1.535(4) . ?
C108 H10A 0.9800 . ?
C108 H10B 0.9800 . ?
C108 H10C 0.9800 . ?
C109 H10D 0.9800 . ?
C109 H10E 0.9800 . ?
C109 H10F 0.9800 . ?
C110 C111 1.537(4) . ?
C110 C112 1.535(4) . ?
C110 C113 1.533(4) . ?
C111 H11A 0.9800 . ?
C111 H11B 0.9800 . ?
C111 H11C 0.9800 . ?
C112 H11D 0.9800 . ?
C112 H11E 0.9800 . ?
C112 H11F 0.9800 . ?
C113 H11G 0.9800 . ?
C113 H11H 0.9800 . ?
C113 H11I 0.9800 . ?
C114 C115 1.538(5) . ?
C114 C116 1.539(6) . ?
C114 C117 1.528(5) . ?
C115 H11J 0.9800 . ?
C115 H11K 0.9800 . ?
C115 H11L 0.9800 . ?
C116 H11M 0.9800 . ?
C116 H11N 0.9800 . ?
C116 H11O 0.9800 . ?
C117 H11P 0.9800 . ?
C117 H11Q 0.9800 . ?
C117 H11R 0.9800 . ?
C118 C119 1.392(4) . ?
C118 C123 1.394(4) . ?
C119 C120 1.404(4) . ?
C119 C127 1.522(4) . ?
C120 H120 0.9500 . ?
C120 C121 1.373(5) . ?
C121 H121 0.9500 . ?
C121 C122 1.384(4) . ?
C122 H122 0.9500 . ?
C122 C123 1.405(3) . ?
C123 C124 1.518(4) . ?
C124 H124 1.0000 . ?
C124 C125 1.532(5) . ?
C124 C126 1.518(5) . ?
C125 H12A 0.9800 . ?
C125 H12B 0.9800 . ?
C125 H12C 0.9800 . ?
C126 H12D 0.9800 . ?
C126 H12E 0.9800 . ?
C126 H12F 0.9800 . ?
C127 H127 1.0000 . ?
C127 C128 1.521(5) . ?
C127 C129 1.531(5) . ?
C128 H12G 0.9800 . ?
C128 H12H 0.9800 . ?
C128 H12I 0.9800 . ?
C129 H12J 0.9800 . ?
C129 H12K 0.9800 . ?
C129 H12L 0.9800 . ?
C130 C131 1.393(4) . ?
C130 C135 1.406(4) . ?
C131 C132 1.394(4) . ?
C131 C139 1.514(4) . ?
C132 H132 0.9500 . ?
C132 C133 1.373(5) . ?
C133 H133 0.9500 . ?
C133 C134 1.390(5) . ?
C134 H134 0.9500 . ?
C134 C135 1.393(4) . ?
C135 C136 1.516(4) . ?
C136 H136 1.0000 . ?
C136 C137 1.532(4) . ?
C136 C138 1.536(4) . ?
C137 H13A 0.9800 . ?
C137 H13B 0.9800 . ?
C137 H13C 0.9800 . ?
C138 H13D 0.9800 . ?
C138 H13E 0.9800 . ?
C138 H13F 0.9800 . ?
C139 H139 1.0000 . ?
C139 C140 1.513(5) . ?
C139 C141 1.527(4) . ?
C140 H14D 0.9800 . ?
C140 H14E 0.9800 . ?
C140 H14F 0.9800 . ?
C141 H14G 0.9800 . ?
C141 H14H 0.9800 . ?
C141 H14I 0.9800 . ?
C143 H143 0.9500 . ?
C143 C142 1.3900 . ?
C143 C144 1.3900 . ?
C142 H142 0.9500 . ?
C142 C147 1.3900 . ?
C147 H147 0.9500 . ?
C147 C146 1.3900 . ?
C146 H146 0.9500 . ?
C146 C145 1.3900 . ?
C145 H145 0.9500 . ?
C145 C144 1.3900 . ?
C144 H144 0.9500 . ?
C148 H148 0.9500 . ?
C148 C153 1.3900 . ?
C148 C149 1.3900 . ?
C153 H153 0.9500 . ?
C153 C152 1.3900 . ?
C152 H152 0.9500 . ?
C152 C151 1.3900 . ?
C151 H151 0.9500 . ?
C151 C150 1.3900 . ?
C150 H150 0.9500 . ?
C150 C149 1.3900 . ?
C149 H149 0.9500 . ?
C251 H251 0.9500 . ?
C251 C250 1.3900 . ?
C251 C252 1.3900 . ?
C250 H250 0.9500 . ?
C250 C249 1.3900 . ?
C249 H249 0.9500 . ?
C249 C248 1.3900 . ?
C248 H248 0.9500 . ?
C248 C253 1.3900 . ?
C253 H253 0.9500 . ?
C253 C252 1.3900 . ?
C252 H252 0.9500 . ?
C154 H154 0.9500 . ?
C154 C159 1.3900 . ?
C154 C155 1.3900 . ?
C159 H159 0.9500 . ?
C159 C158 1.3900 . ?
C158 H158 0.9500 . ?
C158 C157 1.3900 . ?
C157 H157 0.9500 . ?
C157 C156 1.3900 . ?
C156 H156 0.9500 . ?
C156 C155 1.3900 . ?
C155 H155 0.9500 . ?
C160 H160 0.9500 . ?
C160 C165 1.3900 . ?
C160 C161 1.3900 . ?
C165 H165 0.9500 . ?
C165 C164 1.3900 . ?
C164 H164 0.9500 . ?
C164 C163 1.3900 . ?
C163 H163 0.9500 . ?
C163 C162 1.3900 . ?
C162 H162 0.9500 . ?
C162 C161 1.3900 . ?
C161 H161 0.9500 . ?
C265 H265 0.9500 . ?
C265 C264 1.3900 . ?
C265 C260 1.3900 . ?
C264 H264 0.9500 . ?
C264 C263 1.3900 . ?
C263 H263 0.9500 . ?
C263 C262 1.3900 . ?
C262 H262 0.9500 . ?
C262 C261 1.3900 . ?
C261 H261 0.9500 . ?
C261 C260 1.3900 . ?
C260 H260 0.9500 . ?
C169 H169 0.9500 . ?
C169 C170 1.3900 . ?
C169 C168 1.3900 . ?
C170 H170 0.9500 . ?
C170 C171 1.3900 . ?
C171 H171 0.9500 . ?
C171 C166 1.3900 . ?
C166 H166 0.9500 . ?
C166 C167 1.3900 . ?
C167 H167 0.9500 . ?
C167 C168 1.3900 . ?
C168 H168 0.9500 . ?
C172 H172 0.9500 . ?
C172 C177 1.3900 . ?
C172 C173 1.3900 . ?
C177 H177 0.9500 . ?
C177 C176 1.3900 . ?
C176 H176 0.9500 . ?
C176 C175 1.3900 . ?
C175 H175 0.9500 . ?
C175 C174 1.3900 . ?
C174 H174 0.9500 . ?
C174 C173 1.3900 . ?
C173 H173 0.9500 . ?

loop_
_geom_torsion_atom_site_label_1
_geom_torsion_atom_site_label_2
_geom_torsion_atom_site_label_3
_geom_torsion_atom_site_label_4
_geom_torsion
_geom_torsion_site_symmetry_1
_geom_torsion_site_symmetry_2
_geom_torsion_site_symmetry_3
_geom_torsion_site_symmetry_4
_geom_torsion_publ_flag
N1 C1 C2 C3 178.3(2) . . . . ?
N1 C1 C6 C5 -176.7(2) . . . . ?
N1 C1 C6 C7 0.5(5) . . . . ?
N1 C24 C25 C26 179.5(3) . . . . ?
N1 C24 C25 C33 -1.6(4) . . . . ?
N1 C24 C29 C28 178.6(3) . . . . ?
N1 C24 C29 C30 -2.3(4) . . . . ?
N2 C8 C9 C10 176.1(3) . . . . ?
N2 C36 C37 C38 175.9(2) . . . . ?
N2 C36 C37 C45 -4.7(3) . . . . ?
N2 C36 C41 C40 -176.3(2) . . . . ?
N2 C36 C41 C42 3.7(3) . . . . ?
C1 N1 C24 C25 97.0(3) . . . . ?
C1 N1 C24 C29 -83.1(3) . . . . ?
C1 N1 B1 F1 -170.9(2) . . . . ?
C1 N1 B1 N2 9.0(5) . . . . ?
C1 C2 C3 C4 -0.8(4) . . . . ?
C1 C2 C3 C16 179.6(2) . . . . ?
C1 C6 C7 C8 6.5(5) . . . . ?
C1 C6 C7 C12 -176.4(3) . . . . ?
C2 C1 C6 C5 2.8(4) . . . . ?
C2 C1 C6 C7 180.0(3) . . . . ?
C2 C3 C4 C5 1.1(4) . . . . ?
C2 C3 C16 C17 -57.2(3) . . . . ?
C2 C3 C16 C18 63.0(3) . . . . ?
C2 C3 C16 C19 -177.2(2) . . . . ?
C3 C4 C5 C6 0.6(4) . . . . ?
C3 C4 C5 C13 -179.3(3) . . . . ?
C4 C3 C16 C17 123.2(3) . . . . ?
C4 C3 C16 C18 -116.6(3) . . . . ?
C4 C3 C16 C19 3.2(4) . . . . ?
C4 C5 C6 C1 -2.6(4) . . . . ?
C4 C5 C6 C7 179.6(3) . . . . ?
C4 C5 C13 C12 179.7(3) . . . . ?
C4 C5 C13 C14 60.1(4) . . . . ?
C4 C5 C13 C15 -62.3(4) . . . . ?
C5 C6 C7 C8 -176.1(3) . . . . ?
C5 C6 C7 C12 1.1(3) . . . . ?
C6 C1 C2 C3 -1.2(4) . . . . ?
C6 C5 C13 C12 -0.2(3) . . . . ?
C6 C5 C13 C14 -119.8(3) . . . . ?
C6 C5 C13 C15 117.8(3) . . . . ?
C6 C7 C8 N2 1.4(5) . . . . ?
C6 C7 C8 C9 -179.4(3) . . . . ?
C6 C7 C12 C11 -180.0(3) . . . . ?
C6 C7 C12 C13 -1.2(3) . . . . ?
C7 C8 C9 C10 -3.1(5) . . . . ?
C7 C12 C13 C5 0.9(3) . . . . ?
C7 C12 C13 C14 119.3(3) . . . . ?
C7 C12 C13 C15 -117.3(3) . . . . ?
C8 N2 C36 C37 -82.7(3) . . . . ?
C8 N2 C36 C41 93.7(3) . . . . ?
C8 N2 B1 F1 -174.3(2) . . . . ?
C8 N2 B1 N1 5.9(5) . . . . ?
C8 C7 C12 C11 -2.4(5) . . . . ?
C8 C7 C12 C13 176.3(3) . . . . ?
C8 C9 C10 C11 1.0(5) . . . . ?
C8 C9 C10 C20 -179.1(3) . . . . ?
C9 C10 C11 C12 0.5(5) . . . . ?
C9 C10 C20 C21 179.7(4) . . . . ?
C9 C10 C20 C22 58.1(5) . . . . ?
C9 C10 C20 C23 -60.6(5) . . . . ?
C10 C11 C12 C7 0.2(5) . . . . ?
C10 C11 C12 C13 -178.3(3) . . . . ?
C11 C10 C20 C21 -0.4(6) . . . . ?
C11 C10 C20 C22 -121.9(4) . . . . ?
C11 C10 C20 C23 119.3(4) . . . . ?
C11 C12 C13 C5 179.5(3) . . . . ?
C11 C12 C13 C14 -62.1(4) . . . . ?
C11 C12 C13 C15 61.3(4) . . . . ?
C12 C7 C8 N2 -175.5(3) . . . . ?
C12 C7 C8 C9 3.8(4) . . . . ?
C13 C5 C6 C1 177.3(3) . . . . ?
C13 C5 C6 C7 -0.5(3) . . . . ?
C16 C3 C4 C5 -179.3(3) . . . . ?
C20 C10 C11 C12 -179.4(3) . . . . ?
C24 N1 C1 C2 -11.2(4) . . . . ?
C24 N1 C1 C6 168.2(2) . . . . ?
C24 N1 B1 F1 9.6(3) . . . . ?
C24 N1 B1 N2 -170.6(3) . . . . ?
C24 C25 C26 C27 1.1(5) . . . . ?
C24 C25 C33 C34 -116.0(3) . . . . ?
C24 C25 C33 C35 120.3(3) . . . . ?
C24 C29 C30 C31 111.6(3) . . . . ?
C24 C29 C30 C32 -124.6(3) . . . . ?
C25 C24 C29 C28 -1.5(4) . . . . ?
C25 C24 C29 C30 177.7(3) . . . . ?
C25 C26 C27 C28 0.4(5) . . . . ?
C26 C25 C33 C34 62.9(4) . . . . ?
C26 C25 C33 C35 -60.8(4) . . . . ?
C26 C27 C28 C29 -2.4(5) . . . . ?
C27 C28 C29 C24 2.9(5) . . . . ?
C27 C28 C29 C30 -176.3(3) . . . . ?
C28 C29 C30 C31 -69.2(4) . . . . ?
C28 C29 C30 C32 54.6(4) . . . . ?
C29 C24 C25 C26 -0.5(4) . . . . ?
C29 C24 C25 C33 178.4(3) . . . . ?
C33 C25 C26 C27 -177.8(3) . . . . ?
C36 N2 C8 C7 172.3(3) . . . . ?
C36 N2 C8 C9 -6.9(4) . . . . ?
C36 N2 B1 F1 2.8(4) . . . . ?
C36 N2 B1 N1 -177.1(3) . . . . ?
C36 C37 C38 C39 -0.1(4) . . . . ?
C36 C37 C45 C46 126.1(4) . . . . ?
C36 C37 C45 C47 -109.6(4) . . . . ?
C36 C41 C42 C43 -123.0(3) . . . . ?
C36 C41 C42 C44 115.2(3) . . . . ?
C37 C36 C41 C40 0.0(3) . . . . ?
C37 C36 C41 C42 180.0(2) . . . . ?
C37 C38 C39 C40 1.0(4) . . . . ?
C38 C37 C45 C46 -54.6(4) . . . . ?
C38 C37 C45 C47 69.8(4) . . . . ?
C38 C39 C40 C41 -1.4(4) . . . . ?
C39 C40 C41 C36 0.9(4) . . . . ?
C39 C40 C41 C42 -179.1(2) . . . . ?
C40 C41 C42 C43 56.9(3) . . . . ?
C40 C41 C42 C44 -64.9(3) . . . . ?
C41 C36 C37 C38 -0.4(3) . . . . ?
C41 C36 C37 C45 179.0(2) . . . . ?
C45 C37 C38 C39 -179.5(3) . . . . ?
B1 N1 C1 C2 169.2(3) . . . . ?
B1 N1 C1 C6 -11.3(4) . . . . ?
B1 N1 C24 C25 -83.4(3) . . . . ?
B1 N1 C24 C29 96.5(3) . . . . ?
B1 N2 C8 C7 -10.6(4) . . . . ?
B1 N2 C8 C9 170.2(3) . . . . ?
B1 N2 C36 C37 99.8(3) . . . . ?
B1 N2 C36 C41 -83.7(3) . . . . ?
N3 C48 C49 C50 -178.2(2) . . . . ?
N3 C48 C53 C52 176.3(2) . . . . ?
N3 C48 C53 C54 -1.5(4) . . . . ?
N3 C71 C72 C73 -178.7(3) . . . . ?
N3 C71 C72 C80 -1.1(5) . . . . ?
N3 C71 C76 C75 178.7(3) . . . . ?
N3 C71 C76 C77 -1.9(4) . . . . ?
N4 C55 C56 C57 -177.7(3) . . . . ?
N4 C83 C84 C85 -177.9(3) . . . . ?
N4 C83 C84 C92 1.8(5) . . . . ?
N4 C83 C88 C87 177.8(3) . . . . ?
N4 C83 C88 C89 -2.3(5) . . . . ?
C48 N3 C71 C72 87.8(3) . . . . ?
C48 N3 C71 C76 -91.7(3) . . . . ?
C48 N3 B2 F2 171.6(2) . . . . ?
C48 N3 B2 N4 -7.8(5) . . . . ?
C48 C49 C50 C51 1.6(4) . . . . ?
C48 C49 C50 C63 178.2(2) . . . . ?
C48 C53 C54 C55 -6.9(4) . . . . ?
C48 C53 C54 C59 174.7(2) . . . . ?
C49 C48 C53 C52 -2.2(3) . . . . ?
C49 C48 C53 C54 -179.9(2) . . . . ?
C49 C50 C51 C52 -1.5(4) . . . . ?
C49 C50 C63 C64 -68.3(4) . . . . ?
C49 C50 C63 C65 166.5(3) . . . . ?
C49 C50 C63 C66 52.9(4) . . . . ?
C50 C51 C52 C53 -0.4(4) . . . . ?
C50 C51 C52 C60 177.1(2) . . . . ?
C51 C50 C63 C64 108.2(4) . . . . ?
C51 C50 C63 C65 -17.1(4) . . . . ?
C51 C50 C63 C66 -130.7(3) . . . . ?
C51 C52 C53 C48 2.3(4) . . . . ?
C51 C52 C53 C54 -179.4(2) . . . . ?
C51 C52 C60 C59 -179.0(2) . . . . ?
C51 C52 C60 C61 62.2(3) . . . . ?
C51 C52 C60 C62 -60.2(3) . . . . ?
C52 C53 C54 C55 175.1(3) . . . . ?
C52 C53 C54 C59 -3.2(3) . . . . ?
C53 C48 C49 C50 0.2(4) . . . . ?
C53 C52 C60 C59 -1.2(3) . . . . ?
C53 C52 C60 C61 -120.0(2) . . . . ?
C53 C52 C60 C62 117.6(2) . . . . ?
C53 C54 C55 N4 -0.9(4) . . . . ?
C53 C54 C55 C56 179.9(3) . . . . ?
C53 C54 C59 C58 180.0(2) . . . . ?
C53 C54 C59 C60 2.5(3) . . . . ?
C54 C55 C56 C57 1.5(4) . . . . ?
C54 C59 C60 C52 -0.9(3) . . . . ?
C54 C59 C60 C61 119.0(2) . . . . ?
C54 C59 C60 C62 -118.7(3) . . . . ?
C55 N4 C83 C84 88.8(3) . . . . ?
C55 N4 C83 C88 -89.9(4) . . . . ?
C55 N4 B2 F2 171.8(2) . . . . ?
C55 N4 B2 N3 -8.8(5) . . . . ?
C55 C54 C59 C58 1.4(4) . . . . ?
C55 C54 C59 C60 -176.1(2) . . . . ?
C55 C56 C57 C58 -0.6(5) . . . . ?
C55 C56 C57 C67 178.5(3) . . . . ?
C56 C57 C58 C59 0.0(5) . . . . ?
C56 C57 C67 C68 -51.4(5) . . . . ?
C56 C57 C67 C68A -0.2(8) . . . . ?
C56 C57 C67 C69 63.1(5) . . . . ?
C56 C57 C67 C69A -113.9(5) . . . . ?
C56 C57 C67 C70 178.5(5) . . . . ?
C56 C57 C67 C70A 134.6(6) . . . . ?
C57 C58 C59 C54 -0.5(4) . . . . ?
C57 C58 C59 C60 176.6(3) . . . . ?
C58 C57 C67 C68 127.6(5) . . . . ?
C58 C57 C67 C68A 178.9(7) . . . . ?
C58 C57 C67 C69 -117.9(4) . . . . ?
C58 C57 C67 C69A 65.1(6) . . . . ?
C58 C57 C67 C70 -2.4(6) . . . . ?
C58 C57 C67 C70A -46.4(7) . . . . ?
C58 C59 C60 C52 -178.2(3) . . . . ?
C58 C59 C60 C61 -58.3(3) . . . . ?
C58 C59 C60 C62 64.0(4) . . . . ?
C59 C54 C55 N4 177.3(2) . . . . ?
C59 C54 C55 C56 -1.9(4) . . . . ?
C60 C52 C53 C48 -175.6(2) . . . . ?
C60 C52 C53 C54 2.7(3) . . . . ?
C63 C50 C51 C52 -178.0(2) . . . . ?
C67 C57 C58 C59 -179.0(3) . . . . ?
C71 N3 C48 C49 14.0(3) . . . . ?
C71 N3 C48 C53 -164.4(2) . . . . ?
C71 N3 B2 F2 -11.7(3) . . . . ?
C71 N3 B2 N4 168.9(3) . . . . ?
C71 C72 C73 C74 -0.3(6) . . . . ?
C71 C72 C80 C81 131.3(4) . . . . ?
C71 C72 C80 C82 -103.5(4) . . . . ?
C71 C76 C77 C78 124.5(3) . . . . ?
C71 C76 C77 C79 -113.8(4) . . . . ?
C72 C71 C76 C75 -0.8(5) . . . . ?
C72 C71 C76 C77 178.7(3) . . . . ?
C72 C73 C74 C75 -0.1(7) . . . . ?
C73 C72 C80 C81 -51.2(6) . . . . ?
C73 C72 C80 C82 74.0(5) . . . . ?
C73 C74 C75 C76 0.1(6) . . . . ?
C74 C75 C76 C71 0.3(5) . . . . ?
C74 C75 C76 C77 -179.1(3) . . . . ?
C75 C76 C77 C78 -56.1(4) . . . . ?
C75 C76 C77 C79 65.7(4) . . . . ?
C76 C71 C72 C73 0.8(5) . . . . ?
C76 C71 C72 C80 178.3(4) . . . . ?
C80 C72 C73 C74 -178.0(4) . . . . ?
C83 N4 C55 C54 -167.0(2) . . . . ?
C83 N4 C55 C56 12.1(4) . . . . ?
C83 N4 B2 F2 -8.9(4) . . . . ?
C83 N4 B2 N3 170.5(3) . . . . ?
C83 C84 C85 C86 -0.3(6) . . . . ?
C83 C84 C92 C93 -101.8(5) . . . . ?
C83 C84 C92 C94 131.0(5) . . . . ?
C83 C88 C89 C90 -113.6(4) . . . . ?
C83 C88 C89 C91 122.8(4) . . . . ?
C84 C83 C88 C87 -0.8(5) . . . . ?
C84 C83 C88 C89 179.1(3) . . . . ?
C84 C85 C86 C87 -0.2(7) . . . . ?
C85 C84 C92 C93 77.9(5) . . . . ?
C85 C84 C92 C94 -49.4(6) . . . . ?
C85 C86 C87 C88 0.1(7) . . . . ?
C86 C87 C88 C83 0.3(6) . . . . ?
C86 C87 C88 C89 -179.6(4) . . . . ?
C87 C88 C89 C90 66.2(5) . . . . ?
C87 C88 C89 C91 -57.3(5) . . . . ?
C88 C83 C84 C85 0.8(5) . . . . ?
C88 C83 C84 C92 -179.5(4) . . . . ?
C92 C84 C85 C86 -180.0(4) . . . . ?
B2 N3 C48 C49 -169.3(2) . . . . ?
B2 N3 C48 C53 12.3(4) . . . . ?
B2 N3 C71 C72 -89.4(3) . . . . ?
B2 N3 C71 C76 91.2(3) . . . . ?
B2 N4 C55 C54 12.3(4) . . . . ?
B2 N4 C55 C56 -168.6(3) . . . . ?
B2 N4 C83 C84 -90.7(4) . . . . ?
B2 N4 C83 C88 90.6(3) . . . . ?
N5 C95 C96 C97 178.5(2) . . . . ?
N5 C95 C100 C99 -177.1(2) . . . . ?
N5 C95 C100 C101 0.4(4) . . . . ?
N5 C118 C119 C120 179.3(2) . . . . ?
N5 C118 C119 C127 -2.7(4) . . . . ?
N5 C118 C123 C122 179.2(2) . . . . ?
N5 C118 C123 C124 -2.3(4) . . . . ?
N6 C102 C103 C104 177.1(3) . . . . ?
N6 C130 C131 C132 176.8(2) . . . . ?
N6 C130 C131 C139 -4.1(3) . . . . ?
N6 C130 C135 C134 -176.7(2) . . . . ?
N6 C130 C135 C136 3.3(3) . . . . ?
C95 N5 C118 C119 -84.0(3) . . . . ?
C95 N5 C118 C123 96.5(3) . . . . ?
C95 N5 B3 F3 -170.7(2) . . . . ?
C95 N5 B3 N6 10.7(5) . . . . ?
C95 C96 C97 C98 -1.1(4) . . . . ?
C95 C96 C97 C110 179.1(2) . . . . ?
C95 C100 C101 C102 6.2(5) . . . . ?
C95 C100 C101 C106 -175.2(3) . . . . ?
C96 C95 C100 C99 1.9(4) . . . . ?
C96 C95 C100 C101 179.4(2) . . . . ?
C96 C97 C98 C99 1.4(4) . . . . ?
C96 C97 C110 C111 -56.6(3) . . . . ?
C96 C97 C110 C112 62.8(3) . . . . ?
C96 C97 C110 C113 -176.9(2) . . . . ?
C97 C98 C99 C100 0.0(4) . . . . ?
C97 C98 C99 C107 -177.9(2) . . . . ?
C98 C97 C110 C111 123.7(3) . . . . ?
C98 C97 C110 C112 -116.9(3) . . . . ?
C98 C97 C110 C113 3.4(4) . . . . ?
C98 C99 C100 C95 -1.7(4) . . . . ?
C98 C99 C100 C101 -179.7(2) . . . . ?
C98 C99 C107 C106 178.2(3) . . . . ?
C98 C99 C107 C108 58.8(4) . . . . ?
C98 C99 C107 C109 -64.5(4) . . . . ?
C99 C100 C101 C102 -176.1(3) . . . . ?
C99 C100 C101 C106 2.5(3) . . . . ?
C100 C95 C96 C97 -0.5(4) . . . . ?
C100 C99 C107 C106 0.1(3) . . . . ?
C100 C99 C107 C108 -119.2(3) . . . . ?
C100 C99 C107 C109 117.4(3) . . . . ?
C100 C101 C102 N6 2.7(4) . . . . ?
C100 C101 C102 C103 -179.1(3) . . . . ?
C100 C101 C106 C105 179.1(2) . . . . ?
C100 C101 C106 C107 -2.4(3) . . . . ?
C101 C102 C103 C104 -1.1(4) . . . . ?
C101 C106 C107 C99 1.4(3) . . . . ?
C101 C106 C107 C108 120.3(2) . . . . ?
C101 C106 C107 C109 -116.3(2) . . . . ?
C102 N6 C130 C131 -82.7(3) . . . . ?
C102 N6 C130 C135 94.2(2) . . . . ?
C102 N6 B3 F3 -173.4(2) . . . . ?
C102 N6 B3 N5 5.3(5) . . . . ?
C102 C101 C106 C105 -2.1(4) . . . . ?
C102 C101 C106 C107 176.4(2) . . . . ?
C102 C103 C104 C105 -0.7(4) . . . . ?
C102 C103 C104 C114 178.8(3) . . . . ?
C103 C104 C105 C106 1.2(4) . . . . ?
C103 C104 C114 C115 177.4(3) . . . . ?
C103 C104 C114 C116 56.9(4) . . . . ?
C103 C104 C114 C117 -62.8(4) . . . . ?
C104 C105 C106 C101 0.2(4) . . . . ?
C104 C105 C106 C107 -178.0(3) . . . . ?
C105 C104 C114 C115 -3.1(5) . . . . ?
C105 C104 C114 C116 -123.6(4) . . . . ?
C105 C104 C114 C117 116.7(3) . . . . ?
C105 C106 C107 C99 179.8(3) . . . . ?
C105 C106 C107 C108 -61.3(3) . . . . ?
C105 C106 C107 C109 62.1(4) . . . . ?
C106 C101 C102 N6 -175.8(2) . . . . ?
C106 C101 C102 C103 2.5(4) . . . . ?
C107 C99 C100 C95 176.5(2) . . . . ?
C107 C99 C100 C101 -1.6(3) . . . . ?
C110 C97 C98 C99 -178.9(2) . . . . ?
C114 C104 C105 C106 -178.3(3) . . . . ?
C118 N5 C95 C96 -11.2(3) . . . . ?
C118 N5 C95 C100 167.7(2) . . . . ?
C118 N5 B3 F3 9.4(3) . . . . ?
C118 N5 B3 N6 -169.2(3) . . . . ?
C118 C119 C120 C121 1.4(4) . . . . ?
C118 C119 C127 C128 -124.2(3) . . . . ?
C118 C119 C127 C129 113.5(3) . . . . ?
C118 C123 C124 C125 117.4(3) . . . . ?
C118 C123 C124 C126 -119.0(3) . . . . ?
C119 C118 C123 C122 -0.3(4) . . . . ?
C119 C118 C123 C124 178.2(3) . . . . ?
C119 C120 C121 C122 -0.2(5) . . . . ?
C120 C119 C127 C128 53.9(4) . . . . ?
C120 C119 C127 C129 -68.5(4) . . . . ?
C120 C121 C122 C123 -1.4(5) . . . . ?
C121 C122 C123 C118 1.6(4) . . . . ?
C121 C122 C123 C124 -177.0(3) . . . . ?
C122 C123 C124 C125 -64.2(4) . . . . ?
C122 C123 C124 C126 59.4(4) . . . . ?
C123 C118 C119 C120 -1.2(4) . . . . ?
C123 C118 C119 C127 176.9(3) . . . . ?
C127 C119 C120 C121 -176.7(3) . . . . ?
C130 N6 C102 C101 170.7(2) . . . . ?
C130 N6 C102 C103 -7.5(3) . . . . ?
C130 N6 B3 F3 4.2(3) . . . . ?
C130 N6 B3 N5 -177.1(3) . . . . ?
C130 C131 C132 C133 -0.2(4) . . . . ?
C130 C131 C139 C140 -106.2(4) . . . . ?
C130 C131 C139 C141 129.7(3) . . . . ?
C130 C135 C136 C137 -122.5(3) . . . . ?
C130 C135 C136 C138 114.9(3) . . . . ?
C131 C130 C135 C134 0.1(3) . . . . ?
C131 C130 C135 C136 180.0(2) . . . . ?
C131 C132 C133 C134 0.3(4) . . . . ?
C132 C131 C139 C140 72.9(4) . . . . ?
C132 C131 C139 C141 -51.2(4) . . . . ?
C132 C133 C134 C135 -0.2(4) . . . . ?
C133 C134 C135 C130 0.0(4) . . . . ?
C133 C134 C135 C136 -179.9(2) . . . . ?
C134 C135 C136 C137 57.4(3) . . . . ?
C134 C135 C136 C138 -65.2(3) . . . . ?
C135 C130 C131 C132 0.0(3) . . . . ?
C135 C130 C131 C139 179.1(2) . . . . ?
C139 C131 C132 C133 -179.4(3) . . . . ?
B3 N5 C95 C96 168.8(3) . . . . ?
B3 N5 C95 C100 -12.2(4) . . . . ?
B3 N5 C118 C119 96.0(3) . . . . ?
B3 N5 C118 C123 -83.6(3) . . . . ?
B3 N6 C102 C101 -11.7(4) . . . . ?
B3 N6 C102 C103 170.1(3) . . . . ?
B3 N6 C130 C131 99.4(3) . . . . ?
B3 N6 C130 C135 -83.8(3) . . . . ?
C143 C142 C147 C146 0.0 . . . . ?
C142 C143 C144 C145 0.0 . . . . ?
C142 C147 C146 C145 0.0 . . . . ?
C147 C146 C145 C144 0.0 . . . . ?
C146 C145 C144 C143 0.0 . . . . ?
C144 C143 C142 C147 0.0 . . . . ?
C148 C153 C152 C151 0.0 . . . . ?
C153 C148 C149 C150 0.0 . . . . ?
C153 C152 C151 C150 0.0 . . . . ?
C152 C151 C150 C149 0.0 . . . . ?
C151 C150 C149 C148 0.0 . . . . ?
C149 C148 C153 C152 0.0 . . . . ?
C251 C250 C249 C248 0.0 . . . . ?
C250 C251 C252 C253 0.0 . . . . ?
C250 C249 C248 C253 0.0 . . . . ?
C249 C248 C253 C252 0.0 . . . . ?
C248 C253 C252 C251 0.0 . . . . ?
C252 C251 C250 C249 0.0 . . . . ?
C154 C159 C158 C157 0.0 . . . . ?
C159 C154 C155 C156 0.0 . . . . ?
C159 C158 C157 C156 0.0 . . . . ?
C158 C157 C156 C155 0.0 . . . . ?
C157 C156 C155 C154 0.0 . . . . ?
C155 C154 C159 C158 0.0 . . . . ?
C160 C165 C164 C163 0.0 . . . . ?
C165 C160 C161 C162 0.0 . . . . ?
C165 C164 C163 C162 0.0 . . . . ?
C164 C163 C162 C161 0.0 . . . . ?
C163 C162 C161 C160 0.0 . . . . ?
C161 C160 C165 C164 0.0 . . . . ?
C265 C264 C263 C262 0.0 . . . . ?
C264 C265 C260 C261 0.0 . . . . ?
C264 C263 C262 C261 0.0 . . . . ?
C263 C262 C261 C260 0.0 . . . . ?
C262 C261 C260 C265 0.0 . . . . ?
C260 C265 C264 C263 0.0 . . . . ?
C169 C170 C171 C166 0.0 . . . . ?
C170 C169 C168 C167 0.0 . . . . ?
C170 C171 C166 C167 0.0 . . . . ?
C171 C166 C167 C168 0.0 . . . . ?
C166 C167 C168 C169 0.0 . . . . ?
C168 C169 C170 C171 0.0 . . . . ?
C172 C177 C176 C175 0.0 . . . . ?
C177 C172 C173 C174 0.0 . . . . ?
C177 C176 C175 C174 0.0 . . . . ?
C176 C175 C174 C173 0.0 . . . . ?
C175 C174 C173 C172 0.0 . . . . ?
C173 C172 C177 C176 0.0 . . . . ?

loop_
_twin_individual_id
_twin_individual_mass_fraction_refined
_oxdiff_twin_reflns_isolated
_oxdiff_twin_reflns_overlapped
_twin_individual_twin_lattice_type
_twin_individual_twin_matrix_11
_twin_individual_twin_matrix_12
_twin_individual_twin_matrix_13
_twin_individual_twin_matrix_21
_twin_individual_twin_matrix_22
_twin_individual_twin_matrix_23
_twin_individual_twin_matrix_31
_twin_individual_twin_matrix_32
_twin_individual_twin_matrix_33
1 0.5152(10) 23016 67913 ref 1.0000 0.0000 0.0000 0.0000 1.0000 0.0000 0.0000 0.0000 1.0000
2 0.4848(10) 22915 67913 nmt 0.9954 0.0129 -0.0026 0.9957 -0.9936 -0.0013 -0.0018 0.0016 -1.0000
